data_4079097
loop_
_publ_author_name
'Linden, Anthony'
'Llovera, Ligia'
'Herrera, Julio'
'Dorta, Reto'
'Agrifoglio, Giuseppe'
'Dorta, Romano'

_publ_section_title
;
 &#x201C;Chiral-at-Metal&#x201D; Hemilabile Nickel Complexes with a Latent
 d10-ML2Configuration: Receiving Substrates with Open Arms
;
_journal_issue 17
_journal_name_full Organometallics
_journal_page_first 6162
_journal_paper_doi 10.1021/om300484z
_journal_volume 31
_journal_year 2012
_chemical_absolute_configuration ad
_chemical_formula_moiety 'C63 H54 N4 Ni O2 P2, 1.33(C2 H3 N)'
_chemical_formula_sum 'C64.67 H58 N5.33 Ni O2 P2'
_chemical_formula_weight 1062.52
_chemical_name_systematic
; 
 ? 
;
_space_group_IT_number 4
_symmetry_cell_setting monoclinic
_symmetry_Int_Tables_number 4
_symmetry_space_group_name_Hall 'P 2yb'
_symmetry_space_group_name_H-M 'P 1 21 1'
_atom_sites_solution_hydrogens geom
_atom_sites_solution_primary direct
_atom_sites_solution_secondary difmap
_audit_creation_date 14-Sep-2011
_audit_creation_method SHELXL-97
_cell_angle_alpha 90.00
_cell_angle_beta 92.4392(9)
_cell_angle_gamma 90.00
_cell_formula_units_Z 6
_cell_length_a 11.73863(10)
_cell_length_b 11.70932(11)
_cell_length_c 58.7106(5)
_cell_measurement_reflns_used 34163
_cell_measurement_temperature 160(1)
_cell_measurement_theta_max 27.4472
_cell_measurement_theta_min 1.9825
_cell_volume 8062.54(12)
_computing_cell_refinement 'CrysAlisPro, Version 1.171.35.15 (Agilent Technologies, 2011)'
_computing_data_collection 'CrysAlisPro, Version 1.171.35.15 (Agilent Technologies, 2011)'
_computing_data_reduction 'CrysAlisPro, Version 1.171.35.15 (Agilent Technologies, 2011)'
_computing_molecular_graphics 'ORTEPII (Johnson, 1976)'
_computing_publication_material 'SHELXL97 and PLATON (Spek, 2009)'
_computing_structure_refinement 'SHELXL97 (Sheldrick, 2008)'
_computing_structure_solution 'SHELXS97 (Sheldrick, 2008)'
_diffrn_ambient_temperature 160(1)
_diffrn_detector 'Atlas CCD camera on \k goniostat'
_diffrn_detector_area_resol_mean 10.3801
_diffrn_measured_fraction_theta_full 0.999
_diffrn_measured_fraction_theta_max 0.928
_diffrn_measurement_device_type 'Oxford Diffraction SuperNova, dual radiation diffractometer'
_diffrn_measurement_method '\w scans'
_diffrn_radiation_monochromator mirror
_diffrn_radiation_source 'SuperNova (Mo) X-ray Source'
_diffrn_radiation_type 'Mo K\a'
_diffrn_radiation_wavelength 0.71073
_diffrn_reflns_av_R_equivalents 0.0377
_diffrn_reflns_av_sigmaI/netI 0.0528
_diffrn_reflns_limit_h_max 15
_diffrn_reflns_limit_h_min -15
_diffrn_reflns_limit_k_max 15
_diffrn_reflns_limit_k_min -14
_diffrn_reflns_limit_l_max 73
_diffrn_reflns_limit_l_min -75
_diffrn_reflns_number 81234
_diffrn_reflns_theta_full 25.01
_diffrn_reflns_theta_max 27.51
_diffrn_reflns_theta_min 1.99
_diffrn_standards_decay_% 0
_diffrn_standards_number 0
_exptl_absorpt_coefficient_mu 0.472
_exptl_absorpt_correction_T_max 1.00000
_exptl_absorpt_correction_T_min 0.79537
_exptl_absorpt_correction_type multi-scan
_exptl_absorpt_process_details
;
Empirical absorption correction using spherical harmonics,
 implemented in SCALE3 ABSPACK scaling algorithm.
CrysAlisPro, Version 1.171.35.15 (Agilent Technologies, 2011)
;
_exptl_crystal_colour orange
_exptl_crystal_density_diffrn 1.313
_exptl_crystal_density_method 'not measured'
_exptl_crystal_description plate
_exptl_crystal_F_000 3344
_exptl_crystal_size_max 0.28
_exptl_crystal_size_mid 0.12
_exptl_crystal_size_min 0.06
_refine_diff_density_max 0.645
_refine_diff_density_min -0.782
_refine_diff_density_rms 0.082
_refine_ls_abs_structure_details 'Flack (1983)'
_refine_ls_abs_structure_Flack 0.034(8)
_refine_ls_extinction_method none
_refine_ls_goodness_of_fit_ref 1.198
_refine_ls_hydrogen_treatment constr
_refine_ls_matrix_type full
_refine_ls_number_parameters 2089
_refine_ls_number_reflns 33051
_refine_ls_number_restraints 139
_refine_ls_restrained_S_all 1.196
_refine_ls_R_factor_all 0.0626
_refine_ls_R_factor_gt 0.0593
_refine_ls_shift/su_max 0.003
_refine_ls_shift/su_mean 0.000
_refine_ls_structure_factor_coef Fsqd
_refine_ls_weighting_details 'w=1/[\s^2^(Fo^2^)+(0.0148P)^2^+16.5362P] where P=(Fo^2^+2Fc^2^)/3'
_refine_ls_weighting_scheme calc
_refine_ls_wR_factor_gt 0.1186
_refine_ls_wR_factor_ref 0.1199
_reflns_number_gt 31815
_reflns_number_total 33051
_reflns_threshold_expression 'I > 2\s(I)'
_cod_data_source_file om300484z_si_001.cif
_cod_data_source_block 2b
_cod_database_code 4079097

loop_
_symmetry_equiv_pos_as_xyz
'x, y, z'
'-x, y+1/2, -z'

loop_
_atom_site_label
_atom_site_type_symbol
_atom_site_fract_x
_atom_site_fract_y
_atom_site_fract_z
_atom_site_U_iso_or_equiv
_atom_site_adp_type
_atom_site_occupancy
_atom_site_symmetry_multiplicity
_atom_site_calc_flag
_atom_site_refinement_flags
_atom_site_disorder_assembly
_atom_site_disorder_group
Ni1 Ni 0.48121(4) 0.41579(4) 0.595391(8) 0.01236(10) Uani 1 1 d . . .
P1 P 0.52879(8) 0.32694(10) 0.565113(17) 0.0144(2) Uani 1 1 d . . .
P2 P 0.63852(8) 0.43178(9) 0.614657(16) 0.01165(19) Uani 1 1 d . . .
O1 O 0.6596(2) 0.2866(3) 0.56173(5) 0.0179(6) Uani 1 1 d . . .
O2 O 0.7595(2) 0.3960(2) 0.60463(4) 0.0145(6) Uani 1 1 d . . .
N1 N 0.5006(3) 0.3578(3) 0.53778(6) 0.0183(8) Uani 1 1 d . . .
N2 N 0.4593(3) 0.1957(3) 0.56569(6) 0.0163(7) Uani 1 1 d . . .
N3 N 0.6709(3) 0.3834(3) 0.64044(6) 0.0170(7) Uani 1 1 d . . .
N4 N 0.6645(3) 0.5783(3) 0.61884(5) 0.0142(7) Uani 1 1 d . . .
C1 C 0.5720(4) 0.2865(4) 0.52387(7) 0.0221(9) Uani 1 1 d . . .
H1 H 0.5364 0.2093 0.5221 0.026 Uiso 1 1 calc R . .
C2 C 0.5669(4) 0.3472(5) 0.50073(7) 0.0361(13) Uani 1 1 d . . .
H2A H 0.6398 0.3387 0.4930 0.043 Uiso 1 1 calc R . .
H2B H 0.5045 0.3159 0.4907 0.043 Uiso 1 1 calc R . .
C3 C 0.5446(5) 0.4717(5) 0.50633(8) 0.0403(14) Uani 1 1 d . . .
H3A H 0.5031 0.5104 0.4935 0.048 Uiso 1 1 calc R . .
H3B H 0.6169 0.5128 0.5098 0.048 Uiso 1 1 calc R . .
C4 C 0.4710(5) 0.4661(5) 0.52747(8) 0.0399(13) Uani 1 1 d . . .
H4A H 0.4895 0.5299 0.5381 0.048 Uiso 1 1 calc R . .
H4B H 0.3888 0.4691 0.5230 0.048 Uiso 1 1 calc R . .
C5 C 0.6890(3) 0.2749(4) 0.53789(6) 0.0185(9) Uani 1 1 d . . .
C6 C 0.7728(3) 0.3699(4) 0.53248(7) 0.0215(9) Uani 1 1 d . . .
C7 C 0.7841(4) 0.4669(4) 0.54605(7) 0.0260(10) Uani 1 1 d . . .
H7 H 0.7400 0.4744 0.5592 0.031 Uiso 1 1 calc R . .
C8 C 0.8588(4) 0.5522(4) 0.54062(8) 0.0316(11) Uani 1 1 d . . .
H8 H 0.8656 0.6182 0.5500 0.038 Uiso 1 1 calc R . .
C9 C 0.9246(4) 0.5428(5) 0.52157(9) 0.0380(13) Uani 1 1 d . . .
H9 H 0.9763 0.6017 0.5179 0.046 Uiso 1 1 calc R . .
C10 C 0.9135(4) 0.4479(5) 0.50832(9) 0.0391(13) Uani 1 1 d . . .
H10 H 0.9568 0.4414 0.4951 0.047 Uiso 1 1 calc R . .
C11 C 0.8399(4) 0.3602(5) 0.51381(8) 0.0329(12) Uani 1 1 d . . .
H11 H 0.8357 0.2932 0.5047 0.039 Uiso 1 1 calc R . .
C12 C 0.7466(4) 0.1595(4) 0.53548(7) 0.0218(9) Uani 1 1 d . . .
C13 C 0.7317(4) 0.0927(5) 0.51598(8) 0.0315(11) Uani 1 1 d . . .
H13 H 0.6799 0.1166 0.5041 0.038 Uiso 1 1 calc R . .
C14 C 0.7915(5) -0.0080(5) 0.51377(9) 0.0388(13) Uani 1 1 d . . .
H14 H 0.7815 -0.0520 0.5002 0.047 Uiso 1 1 calc R . .
C15 C 0.8654(4) -0.0451(4) 0.53107(9) 0.0337(12) Uani 1 1 d . . .
H15 H 0.9049 -0.1154 0.5297 0.040 Uiso 1 1 calc R . .
C16 C 0.8812(4) 0.0211(4) 0.55028(8) 0.0294(11) Uani 1 1 d . . .
H16 H 0.9329 -0.0033 0.5622 0.035 Uiso 1 1 calc R . .
C17 C 0.8224(4) 0.1235(4) 0.55249(8) 0.0246(10) Uani 1 1 d . . .
H17 H 0.8346 0.1687 0.5658 0.030 Uiso 1 1 calc R . .
C18 C 0.4803(3) 0.1285(3) 0.58634(7) 0.0167(8) Uani 1 1 d . . .
C19 C 0.5302(4) 0.0222(4) 0.58415(8) 0.0262(10) Uani 1 1 d . . .
H19 H 0.5534 -0.0027 0.5697 0.031 Uiso 1 1 calc R . .
C20 C 0.5464(4) -0.0475(4) 0.60287(9) 0.0303(11) Uani 1 1 d . . .
H20 H 0.5803 -0.1205 0.6013 0.036 Uiso 1 1 calc R . .
C21 C 0.5129(4) -0.0107(4) 0.62407(8) 0.0295(11) Uani 1 1 d . . .
H21 H 0.5231 -0.0589 0.6370 0.035 Uiso 1 1 calc R . .
C22 C 0.4647(4) 0.0960(4) 0.62629(8) 0.0267(10) Uani 1 1 d . . .
H22 H 0.4427 0.1206 0.6409 0.032 Uiso 1 1 calc R . .
C23 C 0.4476(3) 0.1693(4) 0.60753(7) 0.0183(9) Uani 1 1 d . . .
C24 C 0.3969(3) 0.2829(4) 0.61089(7) 0.0177(9) Uani 1 1 d . . .
H24 H 0.3791 0.2990 0.6271 0.021 Uiso 1 1 calc R . .
C25 C 0.3201(3) 0.3361(4) 0.59474(7) 0.0195(8) Uani 1 1 d . . .
H25 H 0.2613 0.3835 0.6022 0.023 Uiso 1 1 calc R . .
C26 C 0.2759(4) 0.2826(4) 0.57345(7) 0.0201(9) Uani 1 1 d . . .
C27 C 0.1617(4) 0.3040(4) 0.56659(9) 0.0315(11) Uani 1 1 d . . .
H27 H 0.1166 0.3532 0.5754 0.038 Uiso 1 1 calc R . .
C28 C 0.1146(4) 0.2533(5) 0.54691(9) 0.0392(13) Uani 1 1 d . . .
H28 H 0.0372 0.2677 0.5424 0.047 Uiso 1 1 calc R . .
C29 C 0.1787(5) 0.1829(6) 0.53398(9) 0.0461(15) Uani 1 1 d . . .
H29 H 0.1461 0.1485 0.5206 0.055 Uiso 1 1 calc R . .
C30 C 0.2916(4) 0.1620(5) 0.54059(8) 0.0319(11) Uani 1 1 d . . .
H30 H 0.3366 0.1138 0.5316 0.038 Uiso 1 1 calc R . .
C31 C 0.3390(4) 0.2112(4) 0.56025(7) 0.0208(9) Uani 1 1 d . . .
C32 C 0.7933(3) 0.3946(4) 0.64557(7) 0.0160(8) Uani 1 1 d . . .
H32 H 0.8094 0.4740 0.6511 0.019 Uiso 1 1 calc R . .
C33 C 0.8139(4) 0.3122(4) 0.66533(7) 0.0216(9) Uani 1 1 d . . .
H33A H 0.8810 0.3352 0.6751 0.026 Uiso 1 1 calc R . .
H33B H 0.8250 0.2331 0.6599 0.026 Uiso 1 1 calc R . .
C34 C 0.7037(4) 0.3233(5) 0.67804(8) 0.0320(11) Uani 1 1 d . . .
H34A H 0.6893 0.2533 0.6869 0.038 Uiso 1 1 calc R . .
H34B H 0.7077 0.3893 0.6886 0.038 Uiso 1 1 calc R . .
C35 C 0.6111(4) 0.3407(6) 0.65962(8) 0.0470(16) Uani 1 1 d . . .
H35A H 0.5722 0.2678 0.6558 0.056 Uiso 1 1 calc R . .
H35B H 0.5539 0.3966 0.6645 0.056 Uiso 1 1 calc R . .
C36 C 0.8509(3) 0.3771(3) 0.62227(6) 0.0139(8) Uani 1 1 d . . .
C37 C 0.8919(4) 0.2540(4) 0.61857(6) 0.0161(8) Uani 1 1 d . . .
C38 C 0.8135(4) 0.1671(4) 0.61518(8) 0.0255(10) Uani 1 1 d . . .
H38 H 0.7343 0.1843 0.6148 0.031 Uiso 1 1 calc R . .
C39 C 0.8487(5) 0.0543(4) 0.61232(8) 0.0293(11) Uani 1 1 d . . .
H39 H 0.7940 -0.0048 0.6101 0.035 Uiso 1 1 calc R . .
C40 C 0.9637(5) 0.0295(4) 0.61274(8) 0.0333(12) Uani 1 1 d . . .
H40 H 0.9887 -0.0471 0.6109 0.040 Uiso 1 1 calc R . .
C41 C 1.0417(4) 0.1157(5) 0.61576(9) 0.0343(12) Uani 1 1 d . . .
H41 H 1.1208 0.0986 0.6158 0.041 Uiso 1 1 calc R . .
C42 C 1.0069(4) 0.2274(4) 0.61881(7) 0.0232(10) Uani 1 1 d . . .
H42 H 1.0621 0.2861 0.6211 0.028 Uiso 1 1 calc R . .
C43 C 0.9431(3) 0.4652(3) 0.61858(7) 0.0162(8) Uani 1 1 d . . .
C44 C 0.9663(4) 0.5001(4) 0.59653(8) 0.0256(10) Uani 1 1 d . . .
H44 H 0.9268 0.4661 0.5838 0.031 Uiso 1 1 calc R . .
C45 C 1.0463(4) 0.5837(5) 0.59322(9) 0.0350(12) Uani 1 1 d . . .
H45 H 1.0612 0.6071 0.5781 0.042 Uiso 1 1 calc R . .
C46 C 1.1051(4) 0.6341(4) 0.61138(11) 0.0411(14) Uani 1 1 d . . .
H46 H 1.1583 0.6935 0.6089 0.049 Uiso 1 1 calc R . .
C47 C 1.0854(4) 0.5970(5) 0.63327(10) 0.0378(12) Uani 1 1 d . . .
H47 H 1.1269 0.6296 0.6459 0.045 Uiso 1 1 calc R . .
C48 C 1.0052(4) 0.5124(4) 0.63681(8) 0.0273(10) Uani 1 1 d . . .
H48 H 0.9930 0.4866 0.6519 0.033 Uiso 1 1 calc R . .
C49 C 0.5872(4) 0.6233(3) 0.63504(7) 0.0179(9) Uani 1 1 d . . .
C50 C 0.6311(4) 0.6700(4) 0.65491(8) 0.0245(10) Uani 1 1 d . . .
H50 H 0.7114 0.6766 0.6573 0.029 Uiso 1 1 calc R . .
C51 C 0.5600(4) 0.7078(4) 0.67153(8) 0.0309(11) Uani 1 1 d . . .
H51 H 0.5909 0.7410 0.6852 0.037 Uiso 1 1 calc R . .
C52 C 0.4431(4) 0.6967(4) 0.66791(7) 0.0263(10) Uani 1 1 d . . .
H52 H 0.3933 0.7201 0.6794 0.032 Uiso 1 1 calc R . .
C53 C 0.3989(4) 0.6519(4) 0.64781(8) 0.0234(9) Uani 1 1 d . . .
H53 H 0.3185 0.6462 0.6455 0.028 Uiso 1 1 calc R . .
C54 C 0.4695(3) 0.6143(3) 0.63057(7) 0.0151(8) Uani 1 1 d . . .
C55 C 0.4186(3) 0.5680(3) 0.60900(7) 0.0157(8) Uani 1 1 d . . .
H55 H 0.3334 0.5690 0.6088 0.019 Uiso 1 1 calc R . .
C56 C 0.4605(4) 0.5874(3) 0.58698(7) 0.0189(9) Uani 1 1 d . . .
H56 H 0.3990 0.6015 0.5750 0.023 Uiso 1 1 calc R . .
C57 C 0.5665(4) 0.6485(3) 0.58299(7) 0.0199(9) Uani 1 1 d . . .
C58 C 0.5740(4) 0.7176(4) 0.56356(8) 0.0269(10) Uani 1 1 d . . .
H58 H 0.5112 0.7202 0.5528 0.032 Uiso 1 1 calc R . .
C59 C 0.6694(5) 0.7818(4) 0.55956(9) 0.0380(13) Uani 1 1 d . . .
H59 H 0.6717 0.8280 0.5463 0.046 Uiso 1 1 calc R . .
C60 C 0.7623(5) 0.7786(4) 0.57501(9) 0.0350(12) Uani 1 1 d . . .
H60 H 0.8280 0.8233 0.5724 0.042 Uiso 1 1 calc R . .
C61 C 0.7589(4) 0.7096(4) 0.59428(8) 0.0247(10) Uani 1 1 d . . .
H61 H 0.8227 0.7068 0.6048 0.030 Uiso 1 1 calc R . .
C62 C 0.6627(4) 0.6452(4) 0.59821(7) 0.0185(9) Uani 1 1 d . . .
Ni2 Ni 0.27431(4) 0.10219(4) 0.745644(8) 0.01181(10) Uani 1 1 d . . .
P3 P 0.16518(8) 0.04879(9) 0.717373(17) 0.01150(19) Uani 1 1 d . . .
P4 P 0.22827(8) 0.00005(9) 0.774155(16) 0.01136(19) Uani 1 1 d . . .
O3 O 0.0604(2) -0.0392(2) 0.72042(5) 0.0154(6) Uani 1 1 d . . .
O4 O 0.1390(2) -0.1055(2) 0.77145(4) 0.0142(6) Uani 1 1 d . . .
N5 N 0.1993(3) -0.0076(3) 0.69289(6) 0.0163(7) Uani 1 1 d . . .
N6 N 0.0879(3) 0.1691(3) 0.70837(6) 0.0140(7) Uani 1 1 d . . .
N7 N 0.1799(3) 0.0406(3) 0.79874(6) 0.0179(7) Uani 1 1 d . . .
N8 N 0.3508(3) -0.0749(3) 0.78303(5) 0.0142(7) Uani 1 1 d . . .
C71 C 0.0959(3) -0.0466(3) 0.68028(7) 0.0151(8) Uani 1 1 d . . .
H71 H 0.0575 0.0203 0.6727 0.018 Uiso 1 1 calc R . .
C72 C 0.1454(4) -0.1236(4) 0.66224(7) 0.0208(9) Uani 1 1 d . . .
H72A H 0.0917 -0.1327 0.6489 0.025 Uiso 1 1 calc R . .
H72B H 0.1653 -0.1998 0.6685 0.025 Uiso 1 1 calc R . .
C73 C 0.2518(4) -0.0575(4) 0.65599(7) 0.0235(10) Uani 1 1 d . . .
H73A H 0.2322 0.0033 0.6448 0.028 Uiso 1 1 calc R . .
H73B H 0.3087 -0.1092 0.6495 0.028 Uiso 1 1 calc R . .
C74 C 0.2982(4) -0.0054(4) 0.67875(7) 0.0230(9) Uani 1 1 d . . .
H74A H 0.3612 -0.0521 0.6855 0.028 Uiso 1 1 calc R . .
H74B H 0.3255 0.0736 0.6766 0.028 Uiso 1 1 calc R . .
C75 C 0.0191(3) -0.0934(4) 0.69905(6) 0.0146(8) Uani 1 1 d . . .
C76 C 0.0327(4) -0.2231(4) 0.70289(7) 0.0193(9) Uani 1 1 d . . .
C77 C 0.1275(4) -0.2666(4) 0.71435(8) 0.0259(10) Uani 1 1 d . . .
H77 H 0.1843 -0.2162 0.7205 0.031 Uiso 1 1 calc R . .
C78 C 0.1410(5) -0.3838(4) 0.71698(9) 0.0371(12) Uani 1 1 d . . .
H78 H 0.2078 -0.4128 0.7246 0.045 Uiso 1 1 calc R . .
C79 C 0.0598(5) -0.4574(4) 0.70878(9) 0.0379(13) Uani 1 1 d . . .
H79 H 0.0688 -0.5373 0.7111 0.045 Uiso 1 1 calc R . .
C80 C -0.0358(5) -0.4153(4) 0.69710(9) 0.0351(12) Uani 1 1 d . . .
H80 H -0.0927 -0.4664 0.6912 0.042 Uiso 1 1 calc R . .
C81 C -0.0489(4) -0.2985(4) 0.69392(8) 0.0270(10) Uani 1 1 d . . .
H81 H -0.1139 -0.2700 0.6856 0.032 Uiso 1 1 calc R . .
C82 C -0.1053(3) -0.0602(3) 0.69540(7) 0.0180(9) Uani 1 1 d . . .
C83 C -0.1748(4) -0.0593(4) 0.71399(8) 0.0261(10) Uani 1 1 d . . .
H83 H -0.1438 -0.0796 0.7286 0.031 Uiso 1 1 calc R . .
C84 C -0.2883(4) -0.0292(4) 0.71136(9) 0.0307(11) Uani 1 1 d . . .
H84 H -0.3345 -0.0273 0.7242 0.037 Uiso 1 1 calc R . .
C85 C -0.3348(4) -0.0019(5) 0.69014(9) 0.0353(12) Uani 1 1 d . . .
H85 H -0.4131 0.0182 0.6884 0.042 Uiso 1 1 calc R . .
C86 C -0.2681(4) -0.0038(5) 0.67155(9) 0.0360(12) Uani 1 1 d . . .
H86 H -0.3001 0.0155 0.6569 0.043 Uiso 1 1 calc R . .
C87 C -0.1536(4) -0.0339(4) 0.67401(8) 0.0248(10) Uani 1 1 d . . .
H87 H -0.1082 -0.0366 0.6610 0.030 Uiso 1 1 calc R . .
C88 C 0.1644(3) 0.2504(3) 0.69856(7) 0.0175(8) Uani 1 1 d . . .
C89 C 0.1496(4) 0.2760(4) 0.67535(7) 0.0219(9) Uani 1 1 d . . .
H89 H 0.0876 0.2434 0.6667 0.026 Uiso 1 1 calc R . .
C90 C 0.2242(4) 0.3479(4) 0.66494(8) 0.0303(11) Uani 1 1 d . . .
H90 H 0.2137 0.3652 0.6492 0.036 Uiso 1 1 calc R . .
C91 C 0.3152(4) 0.3951(4) 0.67775(9) 0.0347(12) Uani 1 1 d . . .
H91 H 0.3668 0.4448 0.6706 0.042 Uiso 1 1 calc R . .
C92 C 0.3312(4) 0.3703(4) 0.70062(8) 0.0266(10) Uani 1 1 d . . .
H92 H 0.3940 0.4026 0.7091 0.032 Uiso 1 1 calc R . .
C93 C 0.2552(3) 0.2976(3) 0.71150(8) 0.0193(9) Uani 1 1 d . . .
C94 C 0.2758(3) 0.2738(3) 0.73591(7) 0.0167(8) Uani 1 1 d . . .
H94 H 0.3432 0.3161 0.7426 0.020 Uiso 1 1 calc R . .
C95 C 0.1908(3) 0.2556(3) 0.75181(7) 0.0164(8) Uani 1 1 d . . .
H95 H 0.2114 0.2883 0.7672 0.020 Uiso 1 1 calc R . .
C96 C 0.0677(3) 0.2536(3) 0.74674(6) 0.0133(8) Uani 1 1 d . . .
C97 C -0.0075(4) 0.2916(4) 0.76295(7) 0.0207(9) Uani 1 1 d . . .
H97 H 0.0226 0.3179 0.7773 0.025 Uiso 1 1 calc R . .
C98 C -0.1239(4) 0.2920(4) 0.75882(8) 0.0271(10) Uani 1 1 d . . .
H98 H -0.1726 0.3182 0.7702 0.032 Uiso 1 1 calc R . .
C99 C -0.1697(4) 0.2545(4) 0.73814(8) 0.0248(10) Uani 1 1 d . . .
H99 H -0.2498 0.2551 0.7351 0.030 Uiso 1 1 calc R . .
C100 C -0.0978(3) 0.2161(3) 0.72189(7) 0.0168(8) Uani 1 1 d . . .
H100 H -0.1292 0.1890 0.7077 0.020 Uiso 1 1 calc R . .
C101 C 0.0190(3) 0.2160(3) 0.72576(6) 0.0130(8) Uani 1 1 d . . .
C102 C 0.1429(3) -0.0593(3) 0.81153(7) 0.0174(8) Uani 1 1 d . . .
H102 H 0.2110 -0.0963 0.8192 0.021 Uiso 1 1 calc R . .
C103 C 0.0695(4) -0.0053(4) 0.82955(7) 0.0232(9) Uani 1 1 d . . .
H10A H 0.0638 -0.0554 0.8430 0.028 Uiso 1 1 calc R . .
H10B H -0.0081 0.0127 0.8233 0.028 Uiso 1 1 calc R . .
C104 C 0.1376(4) 0.1035(4) 0.83530(7) 0.0261(10) Uani 1 1 d . . .
H10C H 0.2006 0.0869 0.8466 0.031 Uiso 1 1 calc R . .
H10D H 0.0877 0.1625 0.8417 0.031 Uiso 1 1 calc R . .
C105 C 0.1848(4) 0.1439(4) 0.81265(7) 0.0247(10) Uani 1 1 d . . .
H10E H 0.1368 0.2052 0.8057 0.030 Uiso 1 1 calc R . .
H10F H 0.2641 0.1720 0.8148 0.030 Uiso 1 1 calc R . .
C106 C 0.0912(3) -0.1414(3) 0.79314(6) 0.0150(8) Uani 1 1 d . . .
C107 C -0.0387(3) -0.1289(4) 0.78956(7) 0.0191(9) Uani 1 1 d . . .
C108 C -0.0848(4) -0.0363(4) 0.77777(8) 0.0254(10) Uani 1 1 d . . .
H108 H -0.0358 0.0184 0.7714 0.031 Uiso 1 1 calc R . .
C109 C -0.2019(4) -0.0229(5) 0.77521(9) 0.0332(12) Uani 1 1 d . . .
H109 H -0.2325 0.0417 0.7673 0.040 Uiso 1 1 calc R . .
C110 C -0.2738(4) -0.1023(5) 0.78400(9) 0.0379(13) Uani 1 1 d . . .
H110 H -0.3541 -0.0934 0.7821 0.045 Uiso 1 1 calc R . .
C111 C -0.2284(4) -0.1948(5) 0.79556(9) 0.0341(12) Uani 1 1 d . . .
H111 H -0.2777 -0.2504 0.8016 0.041 Uiso 1 1 calc R . .
C112 C -0.1113(4) -0.2078(4) 0.79850(8) 0.0255(10) Uani 1 1 d . . .
H112 H -0.0810 -0.2715 0.8067 0.031 Uiso 1 1 calc R . .
C113 C 0.1249(3) -0.2659(4) 0.79689(7) 0.0173(8) Uani 1 1 d . . .
C114 C 0.1565(4) -0.3079(4) 0.81816(8) 0.0257(10) Uani 1 1 d . . .
H114 H 0.1557 -0.2590 0.8311 0.031 Uiso 1 1 calc R . .
C115 C 0.1899(5) -0.4223(4) 0.82089(10) 0.0385(13) Uani 1 1 d . . .
H115 H 0.2140 -0.4501 0.8355 0.046 Uiso 1 1 calc R . .
C116 C 0.1877(4) -0.4935(4) 0.80242(10) 0.0399(13) Uani 1 1 d . . .
H116 H 0.2094 -0.5712 0.8043 0.048 Uiso 1 1 calc R . .
C117 C 0.1540(4) -0.4529(4) 0.78103(9) 0.0326(11) Uani 1 1 d . . .
H117 H 0.1529 -0.5028 0.7683 0.039 Uiso 1 1 calc R . .
C118 C 0.1217(4) -0.3396(4) 0.77816(8) 0.0236(10) Uani 1 1 d . . .
H118 H 0.0976 -0.3122 0.7635 0.028 Uiso 1 1 calc R . .
C119 C 0.3923(3) -0.1484(3) 0.76551(7) 0.0140(8) Uani 1 1 d . . .
C120 C 0.3935(3) -0.2657(4) 0.76980(7) 0.0177(9) Uani 1 1 d . . .
H120 H 0.3715 -0.2936 0.7842 0.021 Uiso 1 1 calc R . .
C121 C 0.4266(4) -0.3419(4) 0.75326(8) 0.0238(10) Uani 1 1 d . . .
H121 H 0.4283 -0.4215 0.7563 0.029 Uiso 1 1 calc R . .
C122 C 0.4574(4) -0.3007(4) 0.73200(7) 0.0251(10) Uani 1 1 d . . .
H122 H 0.4792 -0.3520 0.7204 0.030 Uiso 1 1 calc R . .
C123 C 0.4558(4) -0.1855(4) 0.72812(7) 0.0221(9) Uani 1 1 d . . .
H123 H 0.4770 -0.1580 0.7137 0.027 Uiso 1 1 calc R . .
C124 C 0.4240(3) -0.1062(3) 0.74463(7) 0.0147(8) Uani 1 1 d . . .
C125 C 0.4244(3) 0.0171(4) 0.73908(6) 0.0149(8) Uani 1 1 d . . .
H125 H 0.4528 0.0337 0.7236 0.018 Uiso 1 1 calc R . .
C126 C 0.4485(3) 0.1041(4) 0.75483(7) 0.0150(8) Uani 1 1 d . . .
H126 H 0.4891 0.1699 0.7480 0.018 Uiso 1 1 calc R . .
C127 C 0.4779(3) 0.0903(4) 0.77932(7) 0.0194(9) Uani 1 1 d . . .
C128 C 0.5542(4) 0.1677(4) 0.79012(9) 0.0271(10) Uani 1 1 d . . .
H128 H 0.5840 0.2288 0.7816 0.033 Uiso 1 1 calc R . .
C129 C 0.5865(4) 0.1569(4) 0.81275(9) 0.0344(12) Uani 1 1 d . . .
H129 H 0.6392 0.2094 0.8196 0.041 Uiso 1 1 calc R . .
C130 C 0.5420(4) 0.0690(4) 0.82565(9) 0.0335(12) Uani 1 1 d . . .
H130 H 0.5640 0.0615 0.8413 0.040 Uiso 1 1 calc R . .
C131 C 0.4660(4) -0.0069(4) 0.81552(7) 0.0239(9) Uani 1 1 d . . .
H131 H 0.4349 -0.0663 0.8244 0.029 Uiso 1 1 calc R . .
C132 C 0.4343(3) 0.0024(4) 0.79256(7) 0.0171(8) Uani 1 1 d . . .
Ni3 Ni 0.62561(4) 0.33150(5) 0.894721(8) 0.01504(11) Uani 1 1 d . . .
P5 P 0.63765(9) 0.48829(9) 0.876513(17) 0.0136(2) Uani 1 1 d . . .
P6 P 0.54831(9) 0.37811(9) 0.925639(18) 0.0167(2) Uani 1 1 d . . .
O5 O 0.6015(2) 0.6101(2) 0.88734(5) 0.0173(6) Uani 1 1 d . . .
O6 O 0.5178(3) 0.5099(3) 0.93178(5) 0.0227(7) Uani 1 1 d . . .
N9 N 0.5834(3) 0.5184(3) 0.85100(6) 0.0168(7) Uani 1 1 d . . .
N10 N 0.7826(3) 0.5150(3) 0.87280(6) 0.0179(7) Uani 1 1 d . . .
N11 N 0.5886(3) 0.3425(3) 0.95196(6) 0.0228(8) Uani 1 1 d . . .
N12 N 0.4130(3) 0.3181(3) 0.92491(5) 0.0167(7) Uani 1 1 d . . .
C141 C 0.5909(3) 0.6406(3) 0.84637(6) 0.0156(8) Uani 1 1 d . . .
H141 H 0.6684 0.6581 0.8408 0.019 Uiso 1 1 calc R . .
C142 C 0.5033(4) 0.6589(4) 0.82699(7) 0.0226(9) Uani 1 1 d . . .
H14A H 0.5224 0.7259 0.8176 0.027 Uiso 1 1 calc R . .
H14B H 0.4257 0.6686 0.8327 0.027 Uiso 1 1 calc R . .
C143 C 0.5142(5) 0.5471(4) 0.81367(8) 0.0308(11) Uani 1 1 d . . .
H14C H 0.4425 0.5301 0.8048 0.037 Uiso 1 1 calc R . .
H14D H 0.5772 0.5520 0.8030 0.037 Uiso 1 1 calc R . .
C144 C 0.5385(6) 0.4556(4) 0.83149(9) 0.0430(15) Uani 1 1 d . . .
H14E H 0.4680 0.4144 0.8351 0.052 Uiso 1 1 calc R . .
H14F H 0.5951 0.3999 0.8262 0.052 Uiso 1 1 calc R . .
C145 C 0.5780(3) 0.6993(3) 0.87046(6) 0.0144(8) Uani 1 1 d . . .
C146 C 0.6684(4) 0.7928(4) 0.87466(8) 0.0216(9) Uani 1 1 d . . .
C147 C 0.7093(4) 0.8545(4) 0.85657(8) 0.0275(10) Uani 1 1 d . . .
H147 H 0.6793 0.8411 0.8415 0.033 Uiso 1 1 calc R . .
C148 C 0.7939(5) 0.9357(5) 0.86037(11) 0.0423(14) Uani 1 1 d . . .
H148 H 0.8221 0.9774 0.8479 0.051 Uiso 1 1 calc R . .
C149 C 0.8367(5) 0.9557(5) 0.88192(12) 0.0469(16) Uani 1 1 d . . .
H149 H 0.8963 1.0097 0.8845 0.056 Uiso 1 1 calc R . .
C150 C 0.7931(4) 0.8971(4) 0.90022(11) 0.0406(14) Uani 1 1 d . . .
H150 H 0.8209 0.9127 0.9153 0.049 Uiso 1 1 calc R . .
C151 C 0.7094(4) 0.8162(4) 0.89632(8) 0.0300(11) Uani 1 1 d . . .
H151 H 0.6797 0.7761 0.9088 0.036 Uiso 1 1 calc R . .
C152 C 0.4579(4) 0.7413(4) 0.87430(7) 0.0183(9) Uani 1 1 d . . .
C153 C 0.4299(4) 0.8559(4) 0.87209(8) 0.0256(10) Uani 1 1 d . . .
H153 H 0.4867 0.9096 0.8683 0.031 Uiso 1 1 calc R . .
C154 C 0.3191(4) 0.8927(5) 0.87538(9) 0.0356(12) Uani 1 1 d . . .
H154 H 0.3011 0.9716 0.8740 0.043 Uiso 1 1 calc R . .
C155 C 0.2354(4) 0.8162(5) 0.88060(8) 0.0365(13) Uani 1 1 d . . .
H155 H 0.1601 0.8422 0.8829 0.044 Uiso 1 1 calc R . .
C156 C 0.2614(4) 0.7005(5) 0.88256(9) 0.0352(12) Uani 1 1 d . . .
H156 H 0.2037 0.6468 0.8859 0.042 Uiso 1 1 calc R . .
C157 C 0.3725(4) 0.6646(4) 0.87964(8) 0.0268(10) Uani 1 1 d . . .
H157 H 0.3907 0.5859 0.8813 0.032 Uiso 1 1 calc R . .
C158 C 0.8238(3) 0.4383(4) 0.85590(7) 0.0184(9) Uani 1 1 d . . .
C159 C 0.8671(4) 0.4830(4) 0.83614(8) 0.0250(10) Uani 1 1 d . . .
H159 H 0.8733 0.5633 0.8343 0.030 Uiso 1 1 calc R . .
C160 C 0.9014(4) 0.4106(4) 0.81895(8) 0.0297(10) Uani 1 1 d . . .
H160 H 0.9314 0.4408 0.8054 0.036 Uiso 1 1 calc R . .
C161 C 0.8911(4) 0.2937(4) 0.82180(8) 0.0301(11) Uani 1 1 d . . .
H161 H 0.9132 0.2434 0.8101 0.036 Uiso 1 1 calc R . .
C162 C 0.8489(4) 0.2500(4) 0.84152(8) 0.0230(9) Uani 1 1 d . . .
H162 H 0.8422 0.1696 0.8431 0.028 Uiso 1 1 calc R . .
C163 C 0.8156(3) 0.3201(4) 0.85936(6) 0.0160(8) Uani 1 1 d . . .
C164 C 0.7735(3) 0.2697(4) 0.88020(7) 0.0187(9) Uani 1 1 d . . .
H164 H 0.7758 0.1844 0.8799 0.022 Uiso 1 1 calc R . .
C165 C 0.7981(3) 0.3136(3) 0.90240(6) 0.0084(7) Uani 1 1 d . . .
H165 H 0.8147 0.2519 0.9138 0.010 Uiso 1 1 calc R . .
C166 C 0.8592(3) 0.4166(4) 0.90769(7) 0.0232(9) Uani 1 1 d . . .
C167 C 0.9313(4) 0.4248(5) 0.92759(8) 0.0283(10) Uani 1 1 d . . .
H167 H 0.9369 0.3613 0.9376 0.034 Uiso 1 1 calc R . .
C168 C 0.9931(4) 0.5209(5) 0.93290(8) 0.0329(12) Uani 1 1 d . . .
H168 H 1.0390 0.5240 0.9466 0.039 Uiso 1 1 calc R . .
C169 C 0.9886(4) 0.6142(5) 0.91818(9) 0.0357(12) Uani 1 1 d . . .
H169 H 1.0344 0.6796 0.9214 0.043 Uiso 1 1 calc R . .
C170 C 0.9171(3) 0.6107(4) 0.89895(8) 0.0257(10) Uani 1 1 d . . .
H170 H 0.9113 0.6756 0.8893 0.031 Uiso 1 1 calc R . .
C171 C 0.8530(3) 0.5131(4) 0.89343(7) 0.0179(9) Uani 1 1 d . . .
C172 C 0.5329(5) 0.4155(4) 0.96845(7) 0.0307(11) Uani 1 1 d . . .
H172 H 0.4579 0.3813 0.9722 0.037 Uiso 1 1 calc R . .
C173 C 0.6151(6) 0.4092(5) 0.98940(8) 0.0487(16) Uani 1 1 d . . .
H17A H 0.6213 0.4843 0.9971 0.058 Uiso 1 1 calc R . .
H17B H 0.5890 0.3518 1.0004 0.058 Uiso 1 1 calc R . .
C174 C 0.7292(5) 0.3742(5) 0.97999(9) 0.0450(15) Uani 1 1 d . . .
H17C H 0.7700 0.4411 0.9740 0.054 Uiso 1 1 calc R . .
H17D H 0.7785 0.3363 0.9918 0.054 Uiso 1 1 calc R . .
C175 C 0.6943(5) 0.2919(5) 0.96104(8) 0.0355(12) Uani 1 1 d . . .
H17E H 0.7523 0.2883 0.9493 0.043 Uiso 1 1 calc R . .
H17F H 0.6814 0.2142 0.9670 0.043 Uiso 1 1 calc R . .
C176 C 0.5123(4) 0.5339(4) 0.95619(7) 0.0244(10) Uani 1 1 d . . .
C177 C 0.6044(4) 0.6220(4) 0.96217(7) 0.0243(10) Uani 1 1 d . . .
C178 C 0.6969(4) 0.6399(4) 0.94836(8) 0.0310(11) Uani 1 1 d . . .
H178 H 0.7029 0.5961 0.9349 0.037 Uiso 1 1 calc R . .
C179 C 0.7796(5) 0.7201(5) 0.95394(10) 0.0403(13) Uani 1 1 d . . .
H179 H 0.8403 0.7326 0.9440 0.048 Uiso 1 1 calc R . .
C180 C 0.7742(5) 0.7824(5) 0.97397(10) 0.0403(13) Uani 1 1 d . . .
H180 H 0.8316 0.8368 0.9781 0.048 Uiso 1 1 calc R . .
C181 C 0.6848(5) 0.7640(5) 0.98767(9) 0.0415(14) Uani 1 1 d . . .
H181 H 0.6810 0.8061 1.0014 0.050 Uiso 1 1 calc R . .
C182 C 0.5995(5) 0.6858(5) 0.98211(8) 0.0362(12) Uani 1 1 d . . .
H182 H 0.5379 0.6757 0.9919 0.043 Uiso 1 1 calc R . .
C183 C 0.3966(4) 0.5837(4) 0.96044(8) 0.0290(11) Uani 1 1 d . . .
C184 C 0.3493(4) 0.6607(4) 0.94444(9) 0.0325(11) Uani 1 1 d . . .
H184 H 0.3878 0.6759 0.9309 0.039 Uiso 1 1 calc R . .
C185 C 0.2472(5) 0.7148(5) 0.94820(10) 0.0403(13) Uani 1 1 d . . .
H185 H 0.2158 0.7662 0.9371 0.048 Uiso 1 1 calc R . .
C186 C 0.1910(5) 0.6951(6) 0.96772(12) 0.0529(18) Uani 1 1 d . . .
H186 H 0.1205 0.7320 0.9702 0.064 Uiso 1 1 calc R . .
C187 C 0.2384(5) 0.6199(6) 0.98403(10) 0.0502(16) Uani 1 1 d . . .
H187 H 0.2002 0.6056 0.9977 0.060 Uiso 1 1 calc R . .
C188 C 0.3409(5) 0.5664(5) 0.98025(9) 0.0379(13) Uani 1 1 d . . .
H188 H 0.3733 0.5167 0.9916 0.045 Uiso 1 1 calc R . .
C189 C 0.4226(4) 0.1964(4) 0.92929(7) 0.0211(9) Uani 1 1 d . . .
C190 C 0.3671(5) 0.1494(5) 0.94731(8) 0.0322(12) Uani 1 1 d . . .
H190 H 0.3197 0.1961 0.9562 0.039 Uiso 1 1 calc R . .
C191 C 0.3799(6) 0.0357(5) 0.95255(9) 0.0463(15) Uani 1 1 d . . .
H191 H 0.3404 0.0033 0.9648 0.056 Uiso 1 1 calc R . .
C192 C 0.4515(6) -0.0316(5) 0.93982(10) 0.0482(16) Uani 1 1 d . . .
H192 H 0.4623 -0.1099 0.9436 0.058 Uiso 1 1 calc R . .
C193 C 0.5063(5) 0.0145(4) 0.92185(9) 0.0365(12) Uani 1 1 d . . .
H193 H 0.5566 -0.0320 0.9136 0.044 Uiso 1 1 calc R . .
C194 C 0.4900(4) 0.1290(4) 0.91534(7) 0.0202(9) Uani 1 1 d . . .
C195 C 0.5421(4) 0.1727(4) 0.89476(7) 0.0199(9) Uani 1 1 d . . .
H195 H 0.5851 0.1123 0.8867 0.024 Uiso 1 1 calc R . .
C196 C 0.4865(4) 0.2495(4) 0.87954(7) 0.0173(8) Uani 1 1 d . . .
H196 H 0.4978 0.2300 0.8632 0.021 Uiso 1 1 calc R . .
C197 C 0.3768(3) 0.3037(4) 0.88294(7) 0.0187(9) Uani 1 1 d . . .
C198 C 0.2992(4) 0.3200(4) 0.86431(8) 0.0270(10) Uani 1 1 d . . .
H198 H 0.3202 0.2969 0.8496 0.032 Uiso 1 1 calc R . .
C199 C 0.1926(4) 0.3692(4) 0.86689(9) 0.0304(11) Uani 1 1 d . . .
H199 H 0.1411 0.3779 0.8541 0.037 Uiso 1 1 calc R . .
C200 C 0.1624(4) 0.4050(4) 0.88813(8) 0.0302(11) Uani 1 1 d . . .
H200 H 0.0900 0.4393 0.8900 0.036 Uiso 1 1 calc R . .
C201 C 0.2376(4) 0.3909(4) 0.90669(8) 0.0275(10) Uani 1 1 d . . .
H201 H 0.2169 0.4170 0.9213 0.033 Uiso 1 1 calc R . .
C202 C 0.3425(3) 0.3395(4) 0.90435(6) 0.0163(8) Uani 1 1 d . . .
N13A N 0.223(3) 0.759(3) 0.5480(5) 0.128(7) Uani 0.387(18) 1 d PDU A 1
C63A C 0.235(4) 0.830(3) 0.5607(6) 0.120(6) Uani 0.387(18) 1 d PDU A 1
C64A C 0.257(5) 0.897(3) 0.5799(6) 0.115(7) Uani 0.387(18) 1 d PDU A 1
H64A H 0.1995 0.8814 0.5912 0.173 Uiso 0.387(18) 1 calc PR A 1
H64B H 0.2547 0.9776 0.5757 0.173 Uiso 0.387(18) 1 calc PR A 1
H64C H 0.3328 0.8778 0.5865 0.173 Uiso 0.387(18) 1 calc PR A 1
N13B N 0.1210(18) 0.7943(14) 0.5494(3) 0.130(6) Uani 0.613(18) 1 d PDU A 2
C63B C 0.182(2) 0.8443(18) 0.5608(4) 0.108(5) Uani 0.613(18) 1 d PDU A 2
C64B C 0.235(3) 0.9236(18) 0.5753(4) 0.119(6) Uani 0.613(18) 1 d PDU A 2
H64D H 0.1995 0.9987 0.5727 0.179 Uiso 0.613(18) 1 calc PR A 2
H64E H 0.3159 0.9279 0.5722 0.179 Uiso 0.613(18) 1 calc PR A 2
H64F H 0.2258 0.9003 0.5911 0.179 Uiso 0.613(18) 1 calc PR A 2
N14 N 0.6039(11) 0.4318(11) 0.7459(3) 0.168(6) Uani 1 1 d . . .
C65 C 0.6725(14) 0.5018(13) 0.7453(3) 0.147(6) Uani 1 1 d . . .
C66 C 0.7571(11) 0.5897(12) 0.7462(2) 0.130(4) Uani 1 1 d . . .
H66A H 0.7573 0.6286 0.7314 0.194 Uiso 1 1 calc R . .
H66B H 0.8323 0.5559 0.7496 0.194 Uiso 1 1 calc R . .
H66C H 0.7397 0.6449 0.7581 0.194 Uiso 1 1 calc R . .
N15 N 0.0482(7) -0.0518(7) 0.93511(15) 0.099(3) Uani 1 1 d . . .
C67 C 0.0741(7) 0.0243(8) 0.92484(17) 0.080(3) Uani 1 1 d . . .
C68 C 0.1076(8) 0.1212(9) 0.91203(19) 0.119(4) Uani 1 1 d . . .
H68A H 0.1045 0.1898 0.9216 0.178 Uiso 1 1 calc R . .
H68B H 0.0557 0.1302 0.8986 0.178 Uiso 1 1 calc R . .
H68C H 0.1856 0.1102 0.9071 0.178 Uiso 1 1 calc R . .
N16A N 0.0129(16) 0.262(2) 0.9776(3) 0.119(5) Uani 0.68(3) 1 d PDU B 1
C69A C 0.041(2) 0.174(2) 0.9836(5) 0.097(5) Uani 0.68(3) 1 d PDU B 1
C70A C 0.080(3) 0.059(3) 0.9904(5) 0.097(5) Uani 0.68(3) 1 d PDU B 1
H70A H 0.1593 0.0623 0.9962 0.145 Uiso 0.68(3) 1 calc PR B 1
H70B H 0.0744 0.0078 0.9771 0.145 Uiso 0.68(3) 1 calc PR B 1
H70C H 0.0320 0.0291 1.0023 0.145 Uiso 0.68(3) 1 calc PR B 1
N16B N -0.021(3) 0.207(4) 0.9677(7) 0.113(7) Uani 0.32(3) 1 d PDU B 2
C69B C 0.023(5) 0.143(4) 0.9796(11) 0.103(6) Uani 0.32(3) 1 d PDU B 2
C70B C 0.066(7) 0.056(6) 0.9960(11) 0.096(7) Uani 0.32(3) 1 d PDU B 2
H70D H 0.1214 0.0908 1.0069 0.144 Uiso 0.32(3) 1 calc PR B 2
H70E H 0.1039 -0.0057 0.9878 0.144 Uiso 0.32(3) 1 calc PR B 2
H70F H 0.0026 0.0240 1.0042 0.144 Uiso 0.32(3) 1 calc PR B 2

loop_
_atom_site_aniso_label
_atom_site_aniso_U_11
_atom_site_aniso_U_22
_atom_site_aniso_U_33
_atom_site_aniso_U_23
_atom_site_aniso_U_13
_atom_site_aniso_U_12
Ni1 0.0115(2) 0.0142(2) 0.0114(2) -0.0015(2) 0.00131(19) 0.0011(2)
P1 0.0132(5) 0.0171(5) 0.0129(5) -0.0003(4) 0.0020(4) 0.0013(4)
P2 0.0111(4) 0.0126(5) 0.0112(5) 0.0007(4) 0.0008(4) 0.0012(4)
O1 0.0145(14) 0.0293(17) 0.0100(13) -0.0000(12) 0.0008(11) 0.0004(12)
O2 0.0118(13) 0.0193(15) 0.0123(13) -0.0006(11) -0.0005(10) 0.0014(11)
N1 0.0205(18) 0.023(2) 0.0117(16) 0.0013(14) 0.0043(14) 0.0026(15)
N2 0.0152(17) 0.0163(17) 0.0177(17) -0.0008(14) 0.0026(14) -0.0008(14)
N3 0.0107(16) 0.0222(18) 0.0181(17) 0.0025(14) 0.0005(13) 0.0014(14)
N4 0.0171(17) 0.0138(17) 0.0121(16) -0.0019(13) 0.0038(13) 0.0003(13)
C1 0.022(2) 0.035(3) 0.0098(19) -0.0048(18) 0.0054(16) 0.0013(19)
C2 0.031(3) 0.071(4) 0.007(2) 0.004(2) 0.0002(18) 0.006(3)
C3 0.040(3) 0.060(4) 0.021(3) 0.024(2) 0.002(2) 0.008(3)
C4 0.055(3) 0.047(3) 0.018(2) 0.009(2) 0.008(2) 0.016(3)
C5 0.019(2) 0.031(2) 0.0059(18) -0.0005(16) 0.0057(16) 0.0011(18)
C6 0.013(2) 0.029(2) 0.022(2) 0.0041(18) -0.0003(17) 0.0071(17)
C7 0.025(2) 0.038(3) 0.016(2) -0.0011(19) 0.0047(18) 0.001(2)
C8 0.040(3) 0.032(3) 0.022(2) -0.000(2) -0.003(2) -0.006(2)
C9 0.034(3) 0.047(3) 0.033(3) 0.018(3) 0.006(2) -0.007(2)
C10 0.037(3) 0.051(4) 0.030(3) 0.004(2) 0.016(2) 0.001(3)
C11 0.027(2) 0.040(3) 0.032(3) 0.001(2) 0.014(2) 0.003(2)
C12 0.017(2) 0.030(2) 0.020(2) -0.0002(18) 0.0087(17) 0.0012(18)
C13 0.034(3) 0.040(3) 0.021(2) -0.010(2) 0.003(2) 0.002(2)
C14 0.041(3) 0.043(3) 0.033(3) -0.014(2) 0.010(2) 0.004(3)
C15 0.032(3) 0.029(3) 0.042(3) 0.006(2) 0.022(2) 0.004(2)
C16 0.029(2) 0.031(3) 0.029(3) 0.011(2) 0.009(2) 0.000(2)
C17 0.021(2) 0.028(3) 0.025(2) 0.0027(19) 0.0064(18) -0.0021(19)
C18 0.0164(19) 0.017(2) 0.017(2) 0.0001(16) 0.0002(16) -0.0048(16)
C19 0.024(2) 0.023(2) 0.033(3) -0.003(2) 0.008(2) 0.0030(19)
C20 0.028(2) 0.020(2) 0.043(3) 0.002(2) -0.000(2) 0.0012(19)
C21 0.029(2) 0.026(2) 0.033(3) 0.013(2) -0.004(2) -0.005(2)
C22 0.023(2) 0.029(2) 0.028(2) 0.008(2) 0.0024(18) -0.008(2)
C23 0.0130(19) 0.018(2) 0.024(2) -0.0002(17) 0.0016(17) -0.0044(16)
C24 0.021(2) 0.019(2) 0.0131(19) -0.0017(16) 0.0035(16) -0.0065(17)
C25 0.017(2) 0.023(2) 0.019(2) -0.0007(18) 0.0036(16) -0.0027(18)
C26 0.017(2) 0.021(2) 0.023(2) 0.0009(17) 0.0019(17) -0.0010(17)
C27 0.017(2) 0.035(3) 0.042(3) -0.005(2) -0.005(2) -0.003(2)
C28 0.024(3) 0.057(4) 0.036(3) -0.004(3) -0.012(2) -0.003(2)
C29 0.038(3) 0.069(4) 0.029(3) -0.011(3) -0.020(2) -0.014(3)
C30 0.027(2) 0.043(3) 0.026(2) -0.010(2) -0.003(2) -0.011(2)
C31 0.017(2) 0.026(2) 0.019(2) 0.0006(18) 0.0006(17) -0.0056(18)
C32 0.0132(19) 0.018(2) 0.0170(19) -0.0010(16) 0.0005(15) 0.0022(16)
C33 0.021(2) 0.029(2) 0.015(2) 0.0014(18) 0.0004(17) 0.0055(18)
C34 0.029(2) 0.045(3) 0.022(2) 0.012(2) 0.0044(19) 0.008(2)
C35 0.027(3) 0.093(5) 0.022(2) 0.025(3) 0.005(2) -0.002(3)
C36 0.0097(18) 0.019(2) 0.0120(18) -0.0040(16) -0.0062(15) 0.0016(15)
C37 0.021(2) 0.025(2) 0.0025(17) -0.0007(15) -0.0002(15) 0.0057(17)
C38 0.026(2) 0.027(2) 0.024(2) 0.0015(19) 0.0009(19) 0.0040(19)
C39 0.047(3) 0.018(2) 0.022(2) 0.0016(18) 0.002(2) 0.002(2)
C40 0.048(3) 0.027(3) 0.025(2) 0.000(2) 0.001(2) 0.015(2)
C41 0.031(3) 0.036(3) 0.036(3) 0.003(2) -0.003(2) 0.017(2)
C42 0.022(2) 0.029(2) 0.019(2) -0.0007(18) -0.0020(18) 0.0098(19)
C43 0.0106(18) 0.017(2) 0.021(2) 0.0012(16) -0.0033(16) 0.0067(16)
C44 0.026(2) 0.031(3) 0.020(2) 0.006(2) 0.0007(18) 0.005(2)
C45 0.023(2) 0.038(3) 0.045(3) 0.017(2) 0.007(2) 0.004(2)
C46 0.020(2) 0.023(3) 0.081(4) 0.002(3) 0.005(3) -0.007(2)
C47 0.022(2) 0.035(3) 0.056(3) -0.016(3) 0.005(2) -0.008(2)
C48 0.016(2) 0.032(3) 0.035(3) -0.003(2) 0.0048(19) 0.0016(19)
C49 0.022(2) 0.011(2) 0.021(2) -0.0013(16) 0.0058(17) 0.0009(16)
C50 0.024(2) 0.021(2) 0.028(2) -0.0051(19) -0.0019(19) 0.0009(18)
C51 0.041(3) 0.025(3) 0.026(2) -0.009(2) 0.001(2) -0.005(2)
C52 0.035(3) 0.027(2) 0.018(2) -0.0086(18) 0.0096(19) 0.005(2)
C53 0.024(2) 0.019(2) 0.027(2) -0.0050(18) 0.0059(19) 0.0010(18)
C54 0.0181(19) 0.0096(18) 0.0175(19) -0.0003(16) -0.0011(16) 0.0047(16)
C55 0.0114(18) 0.016(2) 0.020(2) -0.0038(16) 0.0010(16) 0.0045(15)
C56 0.023(2) 0.011(2) 0.022(2) 0.0007(17) -0.0059(17) 0.0049(17)
C57 0.027(2) 0.0110(19) 0.021(2) -0.0002(16) 0.0014(18) 0.0001(17)
C58 0.039(3) 0.020(2) 0.022(2) 0.0011(18) -0.001(2) 0.004(2)
C59 0.061(4) 0.024(3) 0.029(3) 0.009(2) 0.014(3) 0.000(3)
C60 0.041(3) 0.020(2) 0.045(3) 0.008(2) 0.015(3) -0.004(2)
C61 0.027(2) 0.016(2) 0.031(3) -0.0005(19) 0.008(2) -0.0019(18)
C62 0.024(2) 0.015(2) 0.017(2) -0.0003(16) 0.0066(17) -0.0004(17)
Ni2 0.0115(2) 0.0120(2) 0.0119(2) 0.0006(2) -0.00040(18) -0.0006(2)
P3 0.0126(5) 0.0112(5) 0.0108(5) -0.0009(4) 0.0007(4) -0.0001(4)
P4 0.0107(4) 0.0125(5) 0.0109(5) 0.0006(4) 0.0002(4) 0.0011(4)
O3 0.0158(14) 0.0166(14) 0.0138(14) -0.0007(11) -0.0003(11) -0.0017(11)
O4 0.0155(13) 0.0150(15) 0.0124(13) 0.0000(11) 0.0034(11) -0.0034(11)
N5 0.0151(16) 0.0183(18) 0.0157(17) -0.0014(14) 0.0035(14) -0.0012(14)
N6 0.0157(16) 0.0128(17) 0.0138(16) 0.0010(13) 0.0044(13) 0.0026(13)
N7 0.0216(18) 0.0153(17) 0.0171(17) -0.0027(14) 0.0035(14) -0.0065(14)
N8 0.0148(16) 0.0144(16) 0.0132(15) -0.0057(14) -0.0022(13) 0.0064(14)
C71 0.0149(19) 0.016(2) 0.0137(19) -0.0033(15) -0.0023(15) 0.0022(16)
C72 0.026(2) 0.020(2) 0.017(2) -0.0076(17) 0.0026(17) 0.0026(18)
C73 0.026(2) 0.027(2) 0.019(2) -0.0039(18) 0.0092(18) 0.0029(19)
C74 0.019(2) 0.030(2) 0.021(2) -0.0025(19) 0.0063(17) 0.0030(19)
C75 0.0167(19) 0.018(2) 0.0089(17) -0.0034(15) -0.0012(15) -0.0028(17)
C76 0.024(2) 0.018(2) 0.016(2) -0.0012(16) 0.0044(17) 0.0007(18)
C77 0.029(2) 0.021(2) 0.027(2) -0.0039(19) -0.006(2) 0.0004(19)
C78 0.041(3) 0.025(3) 0.045(3) -0.001(2) -0.006(2) 0.011(2)
C79 0.066(4) 0.014(2) 0.034(3) 0.001(2) 0.008(3) 0.009(2)
C80 0.046(3) 0.018(2) 0.042(3) -0.012(2) 0.004(2) -0.014(2)
C81 0.032(3) 0.019(2) 0.029(2) -0.0030(19) -0.002(2) -0.0004(19)
C82 0.0120(19) 0.015(2) 0.027(2) -0.0034(17) 0.0004(16) -0.0030(16)
C83 0.017(2) 0.026(3) 0.035(3) -0.002(2) 0.0008(19) -0.0034(18)
C84 0.019(2) 0.038(3) 0.035(3) -0.005(2) 0.007(2) -0.006(2)
C85 0.018(2) 0.042(3) 0.046(3) 0.004(3) -0.002(2) -0.005(2)
C86 0.023(2) 0.048(3) 0.035(3) 0.016(2) -0.012(2) -0.006(2)
C87 0.018(2) 0.029(2) 0.026(2) 0.0067(19) -0.0011(18) -0.0027(19)
C88 0.019(2) 0.015(2) 0.019(2) 0.0053(16) 0.0054(17) 0.0044(16)
C89 0.022(2) 0.024(2) 0.020(2) 0.0035(18) 0.0061(18) 0.0085(18)
C90 0.028(2) 0.041(3) 0.022(2) 0.018(2) 0.0095(19) 0.016(2)
C91 0.026(2) 0.030(3) 0.049(3) 0.020(2) 0.014(2) 0.003(2)
C92 0.017(2) 0.024(2) 0.039(3) 0.008(2) 0.0065(19) 0.0009(18)
C93 0.015(2) 0.014(2) 0.029(2) 0.0065(17) 0.0068(17) 0.0063(16)
C94 0.0118(18) 0.0057(18) 0.032(2) 0.0009(17) -0.0036(17) 0.0005(15)
C95 0.021(2) 0.0043(17) 0.024(2) -0.0023(15) -0.0007(17) 0.0025(15)
C96 0.018(2) 0.0105(18) 0.0112(18) 0.0023(15) -0.0013(15) 0.0025(15)
C97 0.024(2) 0.019(2) 0.019(2) 0.0007(17) 0.0008(18) 0.0051(17)
C98 0.025(2) 0.029(3) 0.027(2) -0.0023(19) 0.0088(19) 0.010(2)
C99 0.018(2) 0.027(2) 0.029(2) 0.002(2) -0.0018(19) 0.0106(19)
C100 0.016(2) 0.017(2) 0.017(2) 0.0026(16) -0.0022(16) 0.0026(16)
C101 0.0158(19) 0.0101(18) 0.0135(19) 0.0028(15) 0.0047(15) 0.0030(15)
C102 0.018(2) 0.015(2) 0.020(2) 0.0046(16) 0.0024(16) 0.0011(16)
C103 0.026(2) 0.027(2) 0.017(2) -0.0034(18) 0.0062(18) 0.0023(19)
C104 0.028(2) 0.027(2) 0.023(2) -0.002(2) 0.0036(18) 0.007(2)
C105 0.035(3) 0.018(2) 0.022(2) -0.0078(18) 0.007(2) 0.0015(19)
C106 0.020(2) 0.020(2) 0.0053(17) 0.0006(15) 0.0044(15) -0.0023(16)
C107 0.017(2) 0.022(2) 0.018(2) -0.0020(17) -0.0013(16) -0.0025(17)
C108 0.018(2) 0.034(3) 0.025(2) 0.0060(19) 0.0041(18) 0.0025(19)
C109 0.023(2) 0.040(3) 0.036(3) 0.005(2) 0.001(2) 0.010(2)
C110 0.018(2) 0.060(4) 0.035(3) -0.005(3) 0.007(2) 0.008(2)
C111 0.022(2) 0.043(3) 0.038(3) -0.003(2) 0.011(2) -0.012(2)
C112 0.022(2) 0.032(3) 0.023(2) 0.0039(19) 0.0008(18) -0.0051(19)
C113 0.016(2) 0.019(2) 0.018(2) 0.0034(17) 0.0041(16) -0.0059(16)
C114 0.027(2) 0.026(2) 0.024(2) 0.0089(19) -0.0011(19) -0.003(2)
C115 0.047(3) 0.023(3) 0.044(3) 0.015(2) -0.018(3) -0.007(2)
C116 0.035(3) 0.018(2) 0.066(4) 0.007(3) -0.005(3) 0.002(2)
C117 0.036(3) 0.019(2) 0.044(3) -0.002(2) 0.004(2) -0.005(2)
C118 0.029(2) 0.017(2) 0.025(2) -0.0025(18) 0.0026(19) -0.0017(18)
C119 0.0095(18) 0.013(2) 0.019(2) -0.0007(16) -0.0033(15) 0.0025(15)
C120 0.015(2) 0.019(2) 0.019(2) 0.0020(17) 0.0008(16) 0.0038(16)
C121 0.032(2) 0.015(2) 0.024(2) 0.0008(18) 0.0053(19) 0.0072(19)
C122 0.030(2) 0.028(3) 0.017(2) -0.0069(18) 0.0038(19) 0.009(2)
C123 0.023(2) 0.029(3) 0.015(2) 0.0002(18) 0.0073(17) 0.0058(19)
C124 0.0100(18) 0.017(2) 0.0170(19) -0.0029(16) 0.0008(15) 0.0024(15)
C125 0.0084(17) 0.026(2) 0.0102(18) 0.0052(16) -0.0016(14) 0.0030(16)
C126 0.0047(16) 0.0116(18) 0.029(2) 0.0042(17) 0.0025(15) -0.0033(15)
C127 0.017(2) 0.022(2) 0.019(2) -0.0044(18) -0.0024(16) 0.0050(17)
C128 0.020(2) 0.016(2) 0.045(3) -0.003(2) -0.003(2) 0.0036(18)
C129 0.025(2) 0.029(3) 0.047(3) -0.016(2) -0.024(2) 0.009(2)
C130 0.036(3) 0.031(3) 0.032(3) -0.013(2) -0.015(2) 0.011(2)
C131 0.027(2) 0.025(2) 0.020(2) -0.0062(18) -0.0030(18) 0.0077(19)
C132 0.0151(19) 0.017(2) 0.019(2) -0.0032(17) -0.0009(16) 0.0106(17)
Ni3 0.0168(3) 0.0140(2) 0.0144(2) 0.0002(2) 0.0021(2) 0.0004(2)
P5 0.0139(5) 0.0132(5) 0.0138(5) 0.0004(4) 0.0005(4) 0.0014(4)
P6 0.0209(5) 0.0165(5) 0.0129(5) -0.0021(4) 0.0016(4) -0.0030(4)
O5 0.0233(15) 0.0129(14) 0.0158(14) 0.0017(12) 0.0007(11) 0.0017(12)
O6 0.0386(18) 0.0188(15) 0.0112(14) -0.0039(12) 0.0071(13) -0.0009(14)
N9 0.0204(18) 0.0130(17) 0.0166(17) -0.0005(14) -0.0048(14) 0.0008(14)
N10 0.0134(16) 0.0183(18) 0.0224(18) -0.0053(15) 0.0057(14) -0.0019(14)
N11 0.036(2) 0.0207(19) 0.0119(16) -0.0031(15) -0.0018(15) 0.0006(17)
N12 0.0208(17) 0.0239(19) 0.0056(15) -0.0026(14) 0.0028(13) -0.0002(15)
C141 0.019(2) 0.016(2) 0.0114(19) 0.0020(15) 0.0013(16) 0.0001(16)
C142 0.027(2) 0.026(2) 0.015(2) 0.0044(18) -0.0048(18) 0.0068(19)
C143 0.050(3) 0.026(2) 0.015(2) 0.0011(19) -0.012(2) 0.008(2)
C144 0.079(4) 0.020(2) 0.028(3) 0.000(2) -0.024(3) -0.005(3)
C145 0.017(2) 0.0140(19) 0.0120(19) 0.0039(15) -0.0015(15) 0.0042(16)
C146 0.023(2) 0.014(2) 0.029(2) 0.0006(17) 0.0016(19) 0.0026(17)
C147 0.033(3) 0.019(2) 0.030(2) 0.0018(19) 0.008(2) -0.0014(19)
C148 0.036(3) 0.027(3) 0.065(4) 0.007(3) 0.014(3) -0.004(2)
C149 0.030(3) 0.022(3) 0.088(5) -0.005(3) -0.004(3) -0.008(2)
C150 0.036(3) 0.024(3) 0.059(4) -0.005(2) -0.022(3) -0.001(2)
C151 0.034(3) 0.022(2) 0.034(3) -0.001(2) -0.003(2) -0.001(2)
C152 0.021(2) 0.020(2) 0.014(2) -0.0027(17) -0.0020(16) 0.0048(17)
C153 0.025(2) 0.024(2) 0.027(2) 0.0012(19) -0.0019(19) 0.0068(19)
C154 0.034(3) 0.033(3) 0.040(3) 0.004(2) -0.002(2) 0.019(2)
C155 0.026(2) 0.053(4) 0.030(3) -0.003(2) 0.003(2) 0.020(2)
C156 0.026(3) 0.041(3) 0.039(3) -0.002(2) 0.005(2) 0.000(2)
C157 0.023(2) 0.025(2) 0.033(3) 0.001(2) 0.005(2) 0.0016(19)
C158 0.0157(19) 0.017(2) 0.022(2) -0.0023(17) 0.0026(16) 0.0035(16)
C159 0.022(2) 0.026(2) 0.028(2) 0.0032(19) 0.0096(19) -0.0001(19)
C160 0.030(2) 0.036(3) 0.023(2) -0.000(2) 0.0127(19) 0.003(2)
C161 0.027(2) 0.042(3) 0.022(2) -0.009(2) 0.008(2) 0.007(2)
C162 0.023(2) 0.020(2) 0.026(2) -0.0023(18) 0.0026(18) 0.0042(18)
C163 0.0153(19) 0.022(2) 0.0107(18) 0.0032(16) 0.0032(15) 0.0012(17)
C164 0.018(2) 0.015(2) 0.024(2) 0.0044(17) 0.0050(17) 0.0061(17)
C165 0.0048(16) 0.0156(19) 0.0049(16) 0.0046(14) 0.0019(13) 0.0042(14)
C166 0.0141(19) 0.034(3) 0.021(2) -0.004(2) 0.0010(16) 0.003(2)
C167 0.022(2) 0.041(3) 0.022(2) 0.001(2) -0.0012(18) 0.001(2)
C168 0.020(2) 0.056(4) 0.022(2) -0.010(2) 0.0004(19) 0.003(2)
C169 0.024(2) 0.044(3) 0.039(3) -0.017(3) 0.000(2) -0.004(2)
C170 0.015(2) 0.033(3) 0.030(2) -0.004(2) 0.0075(18) -0.002(2)
C171 0.0146(19) 0.023(2) 0.016(2) 0.0027(17) 0.0074(16) 0.0048(17)
C172 0.053(3) 0.022(2) 0.017(2) -0.0005(19) 0.008(2) -0.004(2)
C173 0.092(5) 0.035(3) 0.018(2) -0.003(2) -0.012(3) -0.016(3)
C174 0.050(3) 0.050(3) 0.033(3) 0.015(3) -0.026(3) -0.016(3)
C175 0.045(3) 0.043(3) 0.018(2) 0.008(2) -0.005(2) 0.002(2)
C176 0.036(3) 0.026(2) 0.012(2) -0.0049(17) 0.0077(18) -0.003(2)
C177 0.037(3) 0.020(2) 0.016(2) -0.0045(17) 0.0029(19) -0.003(2)
C178 0.040(3) 0.030(3) 0.023(2) -0.007(2) 0.009(2) 0.000(2)
C179 0.033(3) 0.042(3) 0.047(3) -0.005(3) 0.011(2) -0.006(2)
C180 0.038(3) 0.037(3) 0.046(3) -0.011(3) 0.001(3) -0.014(2)
C181 0.051(3) 0.041(3) 0.033(3) -0.021(2) 0.003(3) -0.014(3)
C182 0.047(3) 0.035(3) 0.029(3) -0.014(2) 0.015(2) -0.007(2)
C183 0.031(3) 0.031(3) 0.025(2) -0.009(2) 0.005(2) -0.010(2)
C184 0.033(3) 0.034(3) 0.030(3) -0.013(2) 0.003(2) -0.007(2)
C185 0.032(3) 0.046(3) 0.043(3) -0.015(3) -0.006(2) -0.005(2)
C186 0.025(3) 0.067(4) 0.068(4) -0.041(4) 0.003(3) -0.002(3)
C187 0.044(3) 0.062(4) 0.047(3) -0.025(3) 0.025(3) -0.013(3)
C188 0.046(3) 0.037(3) 0.032(3) -0.006(2) 0.015(2) -0.003(2)
C189 0.026(2) 0.025(2) 0.0116(19) 0.0017(17) -0.0046(17) -0.0039(19)
C190 0.044(3) 0.038(3) 0.015(2) 0.003(2) 0.001(2) -0.006(2)
C191 0.070(4) 0.044(3) 0.025(3) 0.012(2) 0.003(3) -0.020(3)
C192 0.078(4) 0.024(3) 0.042(3) 0.012(2) -0.003(3) -0.012(3)
C193 0.044(3) 0.023(3) 0.041(3) 0.004(2) -0.003(2) -0.005(2)
C194 0.025(2) 0.019(2) 0.016(2) -0.0005(16) -0.0007(17) -0.0063(17)
C195 0.023(2) 0.015(2) 0.022(2) -0.0071(17) 0.0021(18) -0.0038(17)
C196 0.021(2) 0.023(2) 0.0078(18) -0.0028(16) 0.0035(16) -0.0013(17)
C197 0.015(2) 0.021(2) 0.020(2) -0.0024(17) 0.0020(16) -0.0057(16)
C198 0.028(2) 0.028(3) 0.024(2) 0.003(2) -0.0028(19) -0.009(2)
C199 0.024(2) 0.031(3) 0.035(3) 0.008(2) -0.010(2) -0.006(2)
C200 0.020(2) 0.029(3) 0.041(3) 0.006(2) -0.001(2) 0.001(2)
C201 0.022(2) 0.028(3) 0.033(3) 0.003(2) 0.0029(19) -0.0022(19)
C202 0.0166(19) 0.019(2) 0.0133(18) -0.0012(17) -0.0031(15) -0.0045(17)
N13A 0.151(15) 0.108(12) 0.125(12) 0.039(10) -0.007(13) -0.027(12)
C63A 0.139(14) 0.091(10) 0.126(11) 0.051(9) -0.024(12) -0.048(11)
C64A 0.127(15) 0.087(12) 0.128(13) 0.063(11) -0.029(12) -0.059(12)
N13B 0.153(13) 0.098(10) 0.136(10) 0.053(8) -0.038(10) -0.028(9)
C63B 0.124(13) 0.074(8) 0.123(10) 0.052(7) -0.028(10) -0.042(9)
C64B 0.125(14) 0.090(11) 0.140(12) 0.052(10) -0.026(11) -0.061(10)
N14 0.126(10) 0.117(10) 0.262(15) 0.001(12) 0.030(11) 0.090(8)
C65 0.117(12) 0.090(10) 0.235(17) 0.005(13) 0.033(14) 0.075(9)
C66 0.145(11) 0.122(10) 0.123(9) -0.001(9) 0.021(8) 0.031(9)
N15 0.083(5) 0.089(6) 0.123(7) 0.016(5) -0.028(5) -0.016(5)
C67 0.061(5) 0.073(6) 0.104(7) -0.002(5) -0.024(5) -0.022(4)
C68 0.085(7) 0.118(9) 0.150(10) 0.017(8) -0.040(7) -0.058(7)
N16A 0.115(10) 0.146(12) 0.092(11) 0.049(9) -0.028(8) 0.033(9)
C69A 0.090(9) 0.139(11) 0.062(10) 0.043(9) -0.006(6) 0.032(9)
C70A 0.094(10) 0.125(10) 0.070(12) 0.028(9) -0.010(9) 0.032(9)
N16B 0.109(13) 0.142(15) 0.086(14) 0.048(12) -0.006(11) 0.032(12)
C69B 0.096(11) 0.136(12) 0.076(12) 0.041(11) -0.007(9) 0.031(10)
C70B 0.088(12) 0.128(12) 0.071(15) 0.033(12) -0.005(12) 0.033(11)

loop_
_atom_type_symbol
_atom_type_description
_atom_type_number_in_cell
_atom_type_scat_dispersion_real
_atom_type_scat_dispersion_imag
_atom_type_scat_source
C C 388 0.0033 0.0016
; International Tables for Crystallography (1992). 
Vol. C, Tables 4.2.6.8 and 6.1.1.4
;
H H 348 0.0000 0.0000
; International Tables for Crystallography (1992). 
Vol. C, Tables 4.2.6.8 and 6.1.1.4
;
N N 32 0.0061 0.0033
; International Tables for Crystallography (1992). 
Vol. C, Tables 4.2.6.8 and 6.1.1.4
;
Ni Ni 6 0.3393 1.1124
; International Tables for Crystallography (1992). 
Vol. C, Tables 4.2.6.8 and 6.1.1.4
;
O O 12 0.0106 0.0060
; International Tables for Crystallography (1992). 
Vol. C, Tables 4.2.6.8 and 6.1.1.4
;
P P 12 0.1023 0.0942
; International Tables for Crystallography (1992). 
Vol. C, Tables 4.2.6.8 and 6.1.1.4
;

loop_
_geom_angle_atom_site_label_1
_geom_angle_atom_site_label_2
_geom_angle_atom_site_label_3
_geom_angle
C24 Ni1 C56 140.80(17)
C24 Ni1 C55 106.76(16)
C56 Ni1 C55 39.75(16)
C24 Ni1 C25 39.79(16)
C56 Ni1 C25 109.11(17)
C55 Ni1 C25 93.12(17)
C24 Ni1 P2 104.58(12)
C56 Ni1 P2 97.53(12)
C55 Ni1 P2 91.89(11)
C25 Ni1 P2 143.57(12)
C24 Ni1 P1 98.35(12)
C56 Ni1 P1 107.60(12)
C55 Ni1 P1 146.27(12)
C25 Ni1 P1 92.01(12)
P2 Ni1 P1 103.36(4)
O1 P1 N1 95.47(16)
O1 P1 N2 101.01(17)
N1 P1 N2 97.82(18)
O1 P1 Ni1 121.37(11)
N1 P1 Ni1 130.02(13)
N2 P1 Ni1 105.80(12)
O2 P2 N3 94.25(15)
O2 P2 N4 98.86(16)
N3 P2 N4 100.11(17)
O2 P2 Ni1 122.61(11)
N3 P2 Ni1 128.21(13)
N4 P2 Ni1 107.50(12)
C5 O1 P1 114.0(2)
C36 O2 P2 114.0(2)
C4 N1 C1 113.8(3)
C4 N1 P1 129.1(3)
C1 N1 P1 108.7(3)
C31 N2 C18 112.3(3)
C31 N2 P1 109.8(3)
C18 N2 P1 115.5(3)
C35 N3 C32 112.1(3)
C35 N3 P2 137.5(3)
C32 N3 P2 110.2(3)
C49 N4 C62 111.6(3)
C49 N4 P2 109.8(3)
C62 N4 P2 114.6(3)
N1 C1 C2 103.2(4)
N1 C1 C5 105.4(3)
C2 C1 C5 120.2(4)
N1 C1 H1 109.1
C2 C1 H1 109.1
C5 C1 H1 109.1
C3 C2 C1 104.7(4)
C3 C2 H2A 110.8
C1 C2 H2A 110.8
C3 C2 H2B 110.8
C1 C2 H2B 110.8
H2A C2 H2B 108.9
C2 C3 C4 103.9(4)
C2 C3 H3A 111.0
C4 C3 H3A 111.0
C2 C3 H3B 111.0
C4 C3 H3B 111.0
H3A C3 H3B 109.0
N1 C4 C3 104.0(4)
N1 C4 H4A 111.0
C3 C4 H4A 111.0
N1 C4 H4B 111.0
C3 C4 H4B 111.0
H4A C4 H4B 109.0
O1 C5 C12 107.2(3)
O1 C5 C6 108.2(3)
C12 C5 C6 109.6(3)
O1 C5 C1 104.8(3)
C12 C5 C1 114.1(4)
C6 C5 C1 112.5(4)
C11 C6 C7 118.5(4)
C11 C6 C5 120.0(4)
C7 C6 C5 121.5(4)
C8 C7 C6 120.4(4)
C8 C7 H7 119.8
C6 C7 H7 119.8
C7 C8 C9 120.7(5)
C7 C8 H8 119.6
C9 C8 H8 119.6
C10 C9 C8 118.8(5)
C10 C9 H9 120.6
C8 C9 H9 120.6
C9 C10 C11 121.2(5)
C9 C10 H10 119.4
C11 C10 H10 119.4
C6 C11 C10 120.3(5)
C6 C11 H11 119.8
C10 C11 H11 119.8
C17 C12 C13 118.7(4)
C17 C12 C5 118.8(4)
C13 C12 C5 122.4(4)
C14 C13 C12 120.7(5)
C14 C13 H13 119.6
C12 C13 H13 119.6
C15 C14 C13 120.4(5)
C15 C14 H14 119.8
C13 C14 H14 119.8
C16 C15 C14 119.1(5)
C16 C15 H15 120.5
C14 C15 H15 120.5
C15 C16 C17 120.8(5)
C15 C16 H16 119.6
C17 C16 H16 119.6
C12 C17 C16 120.2(4)
C12 C17 H17 119.9
C16 C17 H17 119.9
C19 C18 C23 121.5(4)
C19 C18 N2 117.7(4)
C23 C18 N2 120.7(4)
C20 C19 C18 120.2(4)
C20 C19 H19 119.9
C18 C19 H19 119.9
C19 C20 C21 119.8(4)
C19 C20 H20 120.1
C21 C20 H20 120.1
C22 C21 C20 119.8(4)
C22 C21 H21 120.1
C20 C21 H21 120.1
C21 C22 C23 121.7(4)
C21 C22 H22 119.2
C23 C22 H22 119.2
C18 C23 C22 116.9(4)
C18 C23 C24 123.7(4)
C22 C23 C24 119.5(4)
C25 C24 C23 123.6(4)
C25 C24 Ni1 71.3(2)
C23 C24 Ni1 114.5(3)
C25 C24 H24 113.5
C23 C24 H24 113.5
Ni1 C24 H24 113.5
C24 C25 C26 124.7(4)
C24 C25 Ni1 68.9(2)
C26 C25 Ni1 119.2(3)
C24 C25 H25 112.4
C26 C25 H25 112.4
Ni1 C25 H25 112.4
C31 C26 C27 118.5(4)
C31 C26 C25 123.8(4)
C27 C26 C25 117.7(4)
C28 C27 C26 120.1(5)
C28 C27 H27 120.0
C26 C27 H27 120.0
C29 C28 C27 120.6(5)
C29 C28 H28 119.7
C27 C28 H28 119.7
C28 C29 C30 119.6(5)
C28 C29 H29 120.2
C30 C29 H29 120.2
C31 C30 C29 120.4(5)
C31 C30 H30 119.8
C29 C30 H30 119.8
C26 C31 C30 120.9(4)
C26 C31 N2 119.7(4)
C30 C31 N2 119.1(4)
N3 C32 C33 102.9(3)
N3 C32 C36 105.4(3)
C33 C32 C36 121.5(3)
N3 C32 H32 108.7
C33 C32 H32 108.7
C36 C32 H32 108.7
C32 C33 C34 102.0(3)
C32 C33 H33A 111.4
C34 C33 H33A 111.4
C32 C33 H33B 111.4
C34 C33 H33B 111.4
H33A C33 H33B 109.2
C35 C34 C33 105.1(4)
C35 C34 H34A 110.7
C33 C34 H34A 110.7
C35 C34 H34B 110.7
C33 C34 H34B 110.7
H34A C34 H34B 108.8
N3 C35 C34 104.3(4)
N3 C35 H35A 110.9
C34 C35 H35A 110.9
N3 C35 H35B 110.9
C34 C35 H35B 110.9
H35A C35 H35B 108.9
O2 C36 C43 107.4(3)
O2 C36 C37 105.3(3)
C43 C36 C37 112.8(3)
O2 C36 C32 105.4(3)
C43 C36 C32 111.9(3)
C37 C36 C32 113.3(3)
C38 C37 C42 118.7(4)
C38 C37 C36 120.0(4)
C42 C37 C36 121.3(4)
C37 C38 C39 121.0(4)
C37 C38 H38 119.5
C39 C38 H38 119.5
C40 C39 C38 119.5(5)
C40 C39 H39 120.3
C38 C39 H39 120.3
C41 C40 C39 119.7(5)
C41 C40 H40 120.2
C39 C40 H40 120.2
C40 C41 C42 120.9(5)
C40 C41 H41 119.5
C42 C41 H41 119.5
C41 C42 C37 120.3(5)
C41 C42 H42 119.9
C37 C42 H42 119.9
C48 C43 C44 118.9(4)
C48 C43 C36 121.1(4)
C44 C43 C36 120.0(4)
C45 C44 C43 120.1(5)
C45 C44 H44 120.0
C43 C44 H44 120.0
C44 C45 C46 121.2(5)
C44 C45 H45 119.4
C46 C45 H45 119.4
C45 C46 C47 119.1(5)
C45 C46 H46 120.5
C47 C46 H46 120.5
C46 C47 C48 120.2(5)
C46 C47 H47 119.9
C48 C47 H47 119.9
C43 C48 C47 120.5(5)
C43 C48 H48 119.8
C47 C48 H48 119.8
C50 C49 C54 121.5(4)
C50 C49 N4 118.9(4)
C54 C49 N4 119.5(4)
C49 C50 C51 120.8(4)
C49 C50 H50 119.6
C51 C50 H50 119.6
C50 C51 C52 119.0(4)
C50 C51 H51 120.5
C52 C51 H51 120.5
C53 C52 C51 120.2(4)
C53 C52 H52 119.9
C51 C52 H52 119.9
C52 C53 C54 121.8(4)
C52 C53 H53 119.1
C54 C53 H53 119.1
C49 C54 C53 116.6(4)
C49 C54 C55 123.2(4)
C53 C54 C55 120.2(4)
C56 C55 C54 125.3(4)
C56 C55 Ni1 69.5(2)
C54 C55 Ni1 120.1(3)
C56 C55 H55 111.9
C54 C55 H55 111.9
Ni1 C55 H55 111.9
C55 C56 C57 123.6(4)
C55 C56 Ni1 70.8(2)
C57 C56 Ni1 114.7(3)
C55 C56 H56 113.6
C57 C56 H56 113.6
Ni1 C56 H56 113.6
C58 C57 C62 117.0(4)
C58 C57 C56 119.6(4)
C62 C57 C56 123.3(4)
C59 C58 C57 122.2(5)
C59 C58 H58 118.9
C57 C58 H58 118.9
C58 C59 C60 119.7(5)
C58 C59 H59 120.2
C60 C59 H59 120.2
C59 C60 C61 119.9(5)
C59 C60 H60 120.1
C61 C60 H60 120.1
C62 C61 C60 120.2(5)
C62 C61 H61 119.9
C60 C61 H61 119.9
C61 C62 C57 121.1(4)
C61 C62 N4 116.9(4)
C57 C62 N4 122.0(4)
C125 Ni2 C95 148.77(17)
C125 Ni2 C94 113.22(16)
C95 Ni2 C94 39.50(16)
C125 Ni2 C126 39.16(16)
C95 Ni2 C126 114.04(17)
C94 Ni2 C126 92.35(16)
C125 Ni2 P4 96.96(11)
C95 Ni2 P4 102.06(12)
C94 Ni2 P4 139.01(12)
C126 Ni2 P4 94.62(11)
C125 Ni2 P3 101.54(11)
C95 Ni2 P3 96.65(12)
C94 Ni2 P3 94.61(12)
C126 Ni2 P3 138.33(12)
P4 Ni2 P3 106.21(4)
O3 P3 N5 93.18(16)
O3 P3 N6 99.17(16)
N5 P3 N6 101.66(17)
O3 P3 Ni2 122.06(11)
N5 P3 Ni2 129.24(13)
N6 P3 Ni2 106.52(12)
O4 P4 N7 93.46(16)
O4 P4 N8 99.61(16)
N7 P4 N8 101.20(17)
O4 P4 Ni2 122.07(11)
N7 P4 Ni2 129.21(14)
N8 P4 Ni2 106.34(12)
C75 O3 P3 113.8(2)
C106 O4 P4 113.6(2)
C74 N5 C71 112.3(3)
C74 N5 P3 136.1(3)
C71 N5 P3 109.8(3)
C101 N6 C88 114.2(3)
C101 N6 P3 113.2(3)
C88 N6 P3 109.2(3)
C105 N7 C102 112.4(3)
C105 N7 P4 136.4(3)
C102 N7 P4 109.9(3)
C132 N8 C119 114.2(3)
C132 N8 P4 109.9(3)
C119 N8 P4 112.7(2)
N5 C71 C72 101.7(3)
N5 C71 C75 104.1(3)
C72 C71 C75 122.3(4)
N5 C71 H71 109.3
C72 C71 H71 109.3
C75 C71 H71 109.3
C71 C72 C73 102.0(3)
C71 C72 H72A 111.4
C73 C72 H72A 111.4
C71 C72 H72B 111.4
C73 C72 H72B 111.4
H72A C72 H72B 109.2
C72 C73 C74 104.7(3)
C72 C73 H73A 110.8
C74 C73 H73A 110.8
C72 C73 H73B 110.8
C74 C73 H73B 110.8
H73A C73 H73B 108.9
N5 C74 C73 103.0(3)
N5 C74 H74A 111.2
C73 C74 H74A 111.2
N5 C74 H74B 111.2
C73 C74 H74B 111.2
H74A C74 H74B 109.1
O3 C75 C82 106.9(3)
O3 C75 C76 105.8(3)
C82 C75 C76 111.4(3)
O3 C75 C71 105.9(3)
C82 C75 C71 113.2(3)
C76 C75 C71 113.1(3)
C77 C76 C81 118.7(4)
C77 C76 C75 120.9(4)
C81 C76 C75 120.4(4)
C76 C77 C78 120.4(5)
C76 C77 H77 119.8
C78 C77 H77 119.8
C79 C78 C77 120.9(5)
C79 C78 H78 119.6
C77 C78 H78 119.6
C78 C79 C80 119.5(5)
C78 C79 H79 120.3
C80 C79 H79 120.3
C79 C80 C81 120.1(5)
C79 C80 H80 119.9
C81 C80 H80 119.9
C80 C81 C76 120.3(5)
C80 C81 H81 119.8
C76 C81 H81 119.8
C83 C82 C87 118.5(4)
C83 C82 C75 118.9(4)
C87 C82 C75 122.5(4)
C84 C83 C82 120.6(5)
C84 C83 H83 119.7
C82 C83 H83 119.7
C85 C84 C83 120.3(5)
C85 C84 H84 119.9
C83 C84 H84 119.9
C86 C85 C84 120.0(5)
C86 C85 H85 120.0
C84 C85 H85 120.0
C85 C86 C87 120.3(5)
C85 C86 H86 119.9
C87 C86 H86 119.9
C82 C87 C86 120.3(4)
C82 C87 H87 119.8
C86 C87 H87 119.8
C93 C88 C89 120.4(4)
C93 C88 N6 121.1(4)
C89 C88 N6 118.4(4)
C90 C89 C88 120.6(4)
C90 C89 H89 119.7
C88 C89 H89 119.7
C89 C90 C91 119.3(4)
C89 C90 H90 120.3
C91 C90 H90 120.3
C92 C91 C90 120.8(4)
C92 C91 H91 119.6
C90 C91 H91 119.6
C91 C92 C93 120.5(5)
C91 C92 H92 119.8
C93 C92 H92 119.8
C88 C93 C92 118.5(4)
C88 C93 C94 123.1(4)
C92 C93 C94 118.5(4)
C95 C94 C93 125.6(4)
C95 C94 Ni2 70.1(2)
C93 C94 Ni2 116.5(3)
C95 C94 H94 112.6
C93 C94 H94 112.6
Ni2 C94 H94 112.6
C94 C95 C96 126.0(4)
C94 C95 Ni2 70.4(2)
C96 C95 Ni2 114.7(3)
C94 C95 H95 112.9
C96 C95 H95 112.9
Ni2 C95 H95 112.9
C97 C96 C101 116.8(4)
C97 C96 C95 120.2(4)
C101 C96 C95 123.0(4)
C98 C97 C96 122.1(4)
C98 C97 H97 118.9
C96 C97 H97 118.9
C97 C98 C99 120.1(4)
C97 C98 H98 120.0
C99 C98 H98 120.0
C100 C99 C98 119.2(4)
C100 C99 H99 120.4
C98 C99 H99 120.4
C99 C100 C101 121.4(4)
C99 C100 H100 119.3
C101 C100 H100 119.3
C100 C101 C96 120.5(4)
C100 C101 N6 117.9(4)
C96 C101 N6 121.4(3)
N7 C102 C103 102.2(3)
N7 C102 C106 104.7(3)
C103 C102 C106 121.5(3)
N7 C102 H102 109.2
C103 C102 H102 109.2
C106 C102 H102 109.2
C102 C103 C104 101.1(3)
C102 C103 H10A 111.6
C104 C103 H10A 111.6
C102 C103 H10B 111.6
C104 C103 H10B 111.6
H10A C103 H10B 109.4
C103 C104 C105 105.6(4)
C103 C104 H10C 110.6
C105 C104 H10C 110.6
C103 C104 H10D 110.6
C105 C104 H10D 110.6
H10C C104 H10D 108.7
N7 C105 C104 102.8(4)
N7 C105 H10E 111.2
C104 C105 H10E 111.2
N7 C105 H10F 111.2
C104 C105 H10F 111.2
H10E C105 H10F 109.1
O4 C106 C113 107.0(3)
O4 C106 C107 105.4(3)
C113 C106 C107 111.2(3)
O4 C106 C102 105.8(3)
C113 C106 C102 113.6(3)
C107 C106 C102 113.1(3)
C112 C107 C108 118.7(4)
C112 C107 C106 120.7(4)
C108 C107 C106 120.5(4)
C107 C108 C109 120.6(4)
C107 C108 H108 119.7
C109 C108 H108 119.7
C110 C109 C108 120.4(5)
C110 C109 H109 119.8
C108 C109 H109 119.8
C109 C110 C111 119.3(4)
C109 C110 H110 120.4
C111 C110 H110 120.4
C110 C111 C112 120.6(5)
C110 C111 H111 119.7
C112 C111 H111 119.7
C107 C112 C111 120.4(5)
C107 C112 H112 119.8
C111 C112 H112 119.8
C114 C113 C118 119.3(4)
C114 C113 C106 122.0(4)
C118 C113 C106 118.6(4)
C113 C114 C115 120.5(5)
C113 C114 H114 119.8
C115 C114 H114 119.8
C116 C115 C114 119.7(5)
C116 C115 H115 120.1
C114 C115 H115 120.1
C115 C116 C117 120.3(5)
C115 C116 H116 119.8
C117 C116 H116 119.8
C116 C117 C118 120.3(5)
C116 C117 H117 119.9
C118 C117 H117 119.9
C117 C118 C113 119.8(4)
C117 C118 H118 120.1
C113 C118 H118 120.1
C124 C119 C120 120.5(4)
C124 C119 N8 122.0(4)
C120 C119 N8 117.4(4)
C121 C120 C119 120.5(4)
C121 C120 H120 119.7
C119 C120 H120 119.7
C120 C121 C122 119.6(4)
C120 C121 H121 120.2
C122 C121 H121 120.2
C123 C122 C121 119.1(4)
C123 C122 H122 120.5
C121 C122 H122 120.5
C122 C123 C124 122.6(4)
C122 C123 H123 118.7
C124 C123 H123 118.7
C119 C124 C123 117.7(4)
C119 C124 C125 123.0(3)
C123 C124 C125 119.3(4)
C126 C125 C124 124.6(4)
C126 C125 Ni2 71.1(2)
C124 C125 Ni2 114.7(3)
C126 C125 H125 113.2
C124 C125 H125 113.2
Ni2 C125 H125 113.2
C125 C126 C127 126.8(4)
C125 C126 Ni2 69.7(2)
C127 C126 Ni2 115.9(3)
C125 C126 H126 112.4
C127 C126 H126 112.4
Ni2 C126 H126 112.4
C132 C127 C128 117.7(4)
C132 C127 C126 123.1(4)
C128 C127 C126 119.2(4)
C129 C128 C127 121.5(5)
C129 C128 H128 119.3
C127 C128 H128 119.3
C128 C129 C130 120.0(5)
C128 C129 H129 120.0
C130 C129 H129 120.0
C131 C130 C129 119.6(5)
C131 C130 H130 120.2
C129 C130 H130 120.2
C130 C131 C132 120.8(5)
C130 C131 H131 119.6
C132 C131 H131 119.6
C131 C132 C127 120.5(4)
C131 C132 N8 118.8(4)
C127 C132 N8 120.5(4)
C196 Ni3 C165 142.87(16)
C196 Ni3 C164 108.55(17)
C165 Ni3 C164 39.87(15)
C196 Ni3 C195 39.53(17)
C165 Ni3 C195 111.26(16)
C164 Ni3 C195 95.14(17)
C196 Ni3 P5 104.60(12)
C165 Ni3 P5 96.40(11)
C164 Ni3 P5 91.11(12)
C195 Ni3 P5 143.43(13)
C196 Ni3 P6 97.40(11)
C165 Ni3 P6 106.77(10)
C164 Ni3 P6 145.47(12)
C195 Ni3 P6 90.58(12)
P5 Ni3 P6 104.23(5)
O5 P5 N9 94.05(16)
O5 P5 N10 99.41(16)
N9 P5 N10 100.93(18)
O5 P5 Ni3 122.37(11)
N9 P5 Ni3 127.69(13)
N10 P5 Ni3 107.52(13)
O6 P6 N11 95.13(17)
O6 P6 N12 100.33(18)
N11 P6 N12 98.40(18)
O6 P6 Ni3 122.42(11)
N11 P6 Ni3 128.05(14)
N12 P6 Ni3 107.29(11)
C145 O5 P5 114.1(2)
C176 O6 P6 114.7(3)
C144 N9 C141 112.0(3)
C144 N9 P5 136.9(3)
C141 N9 P5 110.9(3)
C171 N10 C158 112.0(3)
C171 N10 P5 114.7(3)
C158 N10 P5 109.4(3)
C175 N11 C172 113.1(4)
C175 N11 P6 130.7(3)
C172 N11 P6 110.7(3)
C189 N12 C202 110.7(3)
C189 N12 P6 109.2(3)
C202 N12 P6 116.0(3)
N9 C141 C142 103.5(3)
N9 C141 C145 104.4(3)
C142 C141 C145 121.4(3)
N9 C141 H141 108.9
C142 C141 H141 108.9
C145 C141 H141 108.9
C141 C142 C143 101.2(3)
C141 C142 H14A 111.5
C143 C142 H14A 111.5
C141 C142 H14B 111.5
C143 C142 H14B 111.5
H14A C142 H14B 109.4
C144 C143 C142 105.6(4)
C144 C143 H14C 110.6
C142 C143 H14C 110.6
C144 C143 H14D 110.6
C142 C143 H14D 110.6
H14C C143 H14D 108.7
N9 C144 C143 103.9(4)
N9 C144 H14E 111.0
C143 C144 H14E 111.0
N9 C144 H14F 111.0
C143 C144 H14F 111.0
H14E C144 H14F 109.0
O5 C145 C152 106.3(3)
O5 C145 C146 107.0(3)
C152 C145 C146 112.6(3)
O5 C145 C141 105.9(3)
C152 C145 C141 113.4(3)
C146 C145 C141 111.1(3)
C151 C146 C147 119.2(4)
C151 C146 C145 120.3(4)
C147 C146 C145 120.5(4)
C148 C147 C146 120.2(5)
C148 C147 H147 119.9
C146 C147 H147 119.9
C149 C148 C147 120.1(5)
C149 C148 H148 120.0
C147 C148 H148 120.0
C148 C149 C150 119.9(5)
C148 C149 H149 120.0
C150 C149 H149 120.0
C151 C150 C149 119.7(5)
C151 C150 H150 120.2
C149 C150 H150 120.2
C146 C151 C150 120.8(5)
C146 C151 H151 119.6
C150 C151 H151 119.6
C153 C152 C157 118.4(4)
C153 C152 C145 121.2(4)
C157 C152 C145 120.4(4)
C152 C153 C154 120.4(5)
C152 C153 H153 119.8
C154 C153 H153 119.8
C155 C154 C153 120.7(5)
C155 C154 H154 119.7
C153 C154 H154 119.7
C154 C155 C156 119.8(5)
C154 C155 H155 120.1
C156 C155 H155 120.1
C157 C156 C155 119.2(5)
C157 C156 H156 120.4
C155 C156 H156 120.4
C156 C157 C152 121.4(5)
C156 C157 H157 119.3
C152 C157 H157 119.3
C159 C158 C163 121.5(4)
C159 C158 N10 119.2(4)
C163 C158 N10 119.3(4)
C158 C159 C160 120.3(4)
C158 C159 H159 119.9
C160 C159 H159 119.9
C161 C160 C159 119.0(4)
C161 C160 H160 120.5
C159 C160 H160 120.5
C162 C161 C160 120.3(4)
C162 C161 H161 119.8
C160 C161 H161 119.8
C161 C162 C163 122.3(4)
C161 C162 H162 118.9
C163 C162 H162 118.9
C162 C163 C158 116.5(4)
C162 C163 C164 120.3(4)
C158 C163 C164 123.1(4)
C165 C164 C163 124.0(4)
C165 C164 Ni3 69.0(2)
C163 C164 Ni3 121.1(3)
C165 C164 H164 112.1
C163 C164 H164 112.1
Ni3 C164 H164 112.1
C164 C165 C166 125.8(3)
C164 C165 Ni3 71.2(2)
C166 C165 Ni3 116.1(3)
C164 C165 H165 112.4
C166 C165 H165 112.4
Ni3 C165 H165 112.4
C171 C166 C167 116.8(4)
C171 C166 C165 122.4(4)
C167 C166 C165 120.9(4)
C168 C167 C166 122.5(5)
C168 C167 H167 118.8
C166 C167 H167 118.8
C167 C168 C169 119.9(5)
C167 C168 H168 120.1
C169 C168 H168 120.1
C170 C169 C168 119.4(5)
C170 C169 H169 120.3
C168 C169 H169 120.3
C169 C170 C171 121.1(5)
C169 C170 H170 119.4
C171 C170 H170 119.4
C170 C171 C166 120.3(4)
C170 C171 N10 117.9(4)
C166 C171 N10 121.8(4)
N11 C172 C173 102.6(4)
N11 C172 C176 106.0(3)
C173 C172 C176 119.2(4)
N11 C172 H172 109.5
C173 C172 H172 109.5
C176 C172 H172 109.5
C174 C173 C172 104.8(4)
C174 C173 H17A 110.8
C172 C173 H17A 110.8
C174 C173 H17B 110.8
C172 C173 H17B 110.8
H17A C173 H17B 108.9
C175 C174 C173 102.8(4)
C175 C174 H17C 111.2
C173 C174 H17C 111.2
C175 C174 H17D 111.2
C173 C174 H17D 111.2
H17C C174 H17D 109.1
N11 C175 C174 102.1(4)
N11 C175 H17E 111.3
C174 C175 H17E 111.3
N11 C175 H17F 111.3
C174 C175 H17F 111.3
H17E C175 H17F 109.2
O6 C176 C183 108.3(4)
O6 C176 C177 107.2(3)
C183 C176 C177 109.6(4)
O6 C176 C172 105.4(3)
C183 C176 C172 112.7(4)
C177 C176 C172 113.4(4)
C182 C177 C178 117.9(4)
C182 C177 C176 120.2(4)
C178 C177 C176 121.9(4)
C179 C178 C177 121.4(4)
C179 C178 H178 119.3
C177 C178 H178 119.3
C178 C179 C180 120.2(5)
C178 C179 H179 119.9
C180 C179 H179 119.9
C181 C180 C179 118.6(5)
C181 C180 H180 120.7
C179 C180 H180 120.7
C180 C181 C182 122.1(5)
C180 C181 H181 119.0
C182 C181 H181 119.0
C181 C182 C177 119.9(5)
C181 C182 H182 120.1
C177 C182 H182 120.1
C188 C183 C184 118.3(5)
C188 C183 C176 123.2(5)
C184 C183 C176 118.2(4)
C185 C184 C183 120.7(5)
C185 C184 H184 119.7
C183 C184 H184 119.7
C186 C185 C184 120.6(6)
C186 C185 H185 119.7
C184 C185 H185 119.7
C185 C186 C187 119.2(5)
C185 C186 H186 120.4
C187 C186 H186 120.4
C188 C187 C186 119.9(5)
C188 C187 H187 120.0
C186 C187 H187 120.0
C183 C188 C187 121.2(6)
C183 C188 H188 119.4
C187 C188 H188 119.4
C190 C189 C194 121.3(4)
C190 C189 N12 119.4(4)
C194 C189 N12 119.3(4)
C191 C190 C189 120.5(5)
C191 C190 H190 119.8
C189 C190 H190 119.8
C190 C191 C192 119.4(5)
C190 C191 H191 120.3
C192 C191 H191 120.3
C193 C192 C191 120.2(5)
C193 C192 H192 119.9
C191 C192 H192 119.9
C192 C193 C194 121.5(5)
C192 C193 H193 119.2
C194 C193 H193 119.2
C189 C194 C193 116.8(4)
C189 C194 C195 123.3(4)
C193 C194 C195 119.9(4)
C196 C195 C194 123.1(4)
C196 C195 Ni3 68.8(2)
C194 C195 Ni3 121.3(3)
C196 C195 H195 112.3
C194 C195 H195 112.3
Ni3 C195 H195 112.3
C195 C196 C197 125.5(4)
C195 C196 Ni3 71.7(2)
C197 C196 Ni3 115.2(3)
C195 C196 H196 112.7
C197 C196 H196 112.7
Ni3 C196 H196 112.7
C202 C197 C198 117.2(4)
C202 C197 C196 122.9(4)
C198 C197 C196 120.0(4)
C199 C198 C197 121.8(4)
C199 C198 H198 119.1
C197 C198 H198 119.1
C200 C199 C198 119.5(4)
C200 C199 H199 120.2
C198 C199 H199 120.2
C199 C200 C201 119.8(4)
C199 C200 H200 120.1
C201 C200 H200 120.1
C200 C201 C202 121.0(4)
C200 C201 H201 119.5
C202 C201 H201 119.5
C201 C202 C197 120.7(4)
C201 C202 N12 118.0(4)
C197 C202 N12 121.2(4)
N13A C63A C64A 166(3)
N13B C63B C64B 166(3)
C63B C64B H64D 109.5
C63B C64B H64E 109.5
H64D C64B H64E 109.5
C63B C64B H64F 109.5
H64D C64B H64F 109.5
H64E C64B H64F 109.5
N14 C65 C66 176(2)
C65 C66 H66A 109.5
C65 C66 H66B 109.5
H66A C66 H66B 109.5
C65 C66 H66C 109.5
H66A C66 H66C 109.5
H66B C66 H66C 109.5
N15 C67 C68 179.4(11)
C67 C68 H68A 109.5
C67 C68 H68B 109.5
H68A C68 H68B 109.5
C67 C68 H68C 109.5
H68A C68 H68C 109.5
H68B C68 H68C 109.5
N16A C69A C70A 177(3)
N16B C69B C70B 173(5)
C69B C70B H70D 109.5
C69B C70B H70E 109.5
H70D C70B H70E 109.5
C69B C70B H70F 109.5
H70D C70B H70F 109.5
H70E C70B H70F 109.5

loop_
_geom_bond_atom_site_label_1
_geom_bond_atom_site_label_2
_geom_bond_distance
Ni1 C24 2.075(4)
Ni1 C56 2.081(4)
Ni1 C55 2.098(4)
Ni1 C25 2.108(4)
Ni1 P2 2.1323(11)
Ni1 P1 2.1537(11)
P1 O1 1.627(3)
P1 N1 1.665(3)
P1 N2 1.741(4)
P2 O2 1.616(3)
P2 N3 1.645(3)
P2 N4 1.758(3)
O1 C5 1.462(4)
O2 C36 1.475(4)
N1 C4 1.441(6)
N1 C1 1.458(5)
N2 C31 1.446(5)
N2 C18 1.458(5)
N3 C35 1.442(5)
N3 C32 1.461(5)
N4 C49 1.441(5)
N4 C62 1.442(5)
C1 C2 1.533(6)
C1 C5 1.576(6)
C1 H1 1.0000
C2 C3 1.519(8)
C2 H2A 0.9900
C2 H2B 0.9900
C3 C4 1.544(7)
C3 H3A 0.9900
C3 H3B 0.9900
C4 H4A 0.9900
C4 H4B 0.9900
C5 C12 1.520(6)
C5 C6 1.526(6)
C6 C11 1.382(6)
C6 C7 1.391(6)
C7 C8 1.375(7)
C7 H7 0.9500
C8 C9 1.390(7)
C8 H8 0.9500
C9 C10 1.360(8)
C9 H9 0.9500
C10 C11 1.388(7)
C10 H10 0.9500
C11 H11 0.9500
C12 C17 1.375(6)
C12 C13 1.391(6)
C13 C14 1.381(7)
C13 H13 0.9500
C14 C15 1.377(7)
C14 H14 0.9500
C15 C16 1.375(7)
C15 H15 0.9500
C16 C17 1.392(7)
C16 H16 0.9500
C17 H17 0.9500
C18 C19 1.384(6)
C18 C23 1.402(6)
C19 C20 1.375(7)
C19 H19 0.9500
C20 C21 1.390(7)
C20 H20 0.9500
C21 C22 1.380(7)
C21 H21 0.9500
C22 C23 1.404(6)
C22 H22 0.9500
C23 C24 1.474(6)
C24 C25 1.424(6)
C24 H24 1.0000
C25 C26 1.473(6)
C25 H25 1.0000
C26 C31 1.377(6)
C26 C27 1.406(6)
C27 C28 1.393(7)
C27 H27 0.9500
C28 C29 1.368(8)
C28 H28 0.9500
C29 C30 1.386(7)
C29 H29 0.9500
C30 C31 1.386(6)
C30 H30 0.9500
C32 C33 1.521(6)
C32 C36 1.565(5)
C32 H32 1.0000
C33 C34 1.526(6)
C33 H33A 0.9900
C33 H33B 0.9900
C34 C35 1.514(7)
C34 H34A 0.9900
C34 H34B 0.9900
C35 H35A 0.9900
C35 H35B 0.9900
C36 C43 1.517(6)
C36 C37 1.539(6)
C37 C38 1.381(6)
C37 C42 1.384(6)
C38 C39 1.396(6)
C38 H38 0.9500
C39 C40 1.380(7)
C39 H39 0.9500
C40 C41 1.369(8)
C40 H40 0.9500
C41 C42 1.384(7)
C41 H41 0.9500
C42 H42 0.9500
C43 C48 1.385(6)
C43 C44 1.395(6)
C44 C45 1.376(7)
C44 H44 0.9500
C45 C46 1.378(8)
C45 H45 0.9500
C46 C47 1.386(8)
C46 H46 0.9500
C47 C48 1.388(7)
C47 H47 0.9500
C48 H48 0.9500
C49 C50 1.369(6)
C49 C54 1.400(6)
C50 C51 1.384(7)
C50 H50 0.9500
C51 C52 1.387(7)
C51 H51 0.9500
C52 C53 1.373(6)
C52 H52 0.9500
C53 C54 1.406(6)
C53 H53 0.9500
C54 C55 1.480(5)
C55 C56 1.421(6)
C55 H55 1.0000
C56 C57 1.463(6)
C56 H56 1.0000
C57 C58 1.405(6)
C57 C62 1.410(6)
C58 C59 1.377(7)
C58 H58 0.9500
C59 C60 1.389(8)
C59 H59 0.9500
C60 C61 1.392(7)
C60 H60 0.9500
C61 C62 1.386(6)
C61 H61 0.9500
Ni2 C125 2.075(4)
Ni2 C95 2.085(4)
Ni2 C94 2.090(4)
Ni2 C126 2.092(4)
Ni2 P4 2.1451(11)
Ni2 P3 2.1461(11)
P3 O3 1.620(3)
P3 N5 1.647(3)
P3 N6 1.745(3)
P4 O4 1.624(3)
P4 N7 1.643(3)
P4 N8 1.746(3)
O3 C75 1.470(4)
O4 C106 1.474(4)
N5 C74 1.456(5)
N5 C71 1.467(5)
N6 C101 1.438(5)
N6 C88 1.445(5)
N7 C105 1.460(5)
N7 C102 1.466(5)
N8 C132 1.430(5)
N8 C119 1.441(5)
C71 C72 1.525(5)
C71 C75 1.553(5)
C71 H71 1.0000
C72 C73 1.527(6)
C72 H72A 0.9900
C72 H72B 0.9900
C73 C74 1.547(6)
C73 H73A 0.9900
C73 H73B 0.9900
C74 H74A 0.9900
C74 H74B 0.9900
C75 C82 1.518(5)
C75 C76 1.543(6)
C76 C77 1.374(6)
C76 C81 1.389(6)
C77 C78 1.389(7)
C77 H77 0.9500
C78 C79 1.358(8)
C78 H78 0.9500
C79 C80 1.381(8)
C79 H79 0.9500
C80 C81 1.389(7)
C80 H80 0.9500
C81 H81 0.9500
C82 C83 1.390(6)
C82 C87 1.390(6)
C83 C84 1.381(6)
C83 H83 0.9500
C84 C85 1.376(7)
C84 H84 0.9500
C85 C86 1.370(7)
C85 H85 0.9500
C86 C87 1.391(6)
C86 H86 0.9500
C87 H87 0.9500
C88 C93 1.396(6)
C88 C89 1.399(6)
C89 C90 1.376(6)
C89 H89 0.9500
C90 C91 1.394(7)
C90 H90 0.9500
C91 C92 1.379(7)
C91 H91 0.9500
C92 C93 1.406(6)
C92 H92 0.9500
C93 C94 1.470(6)
C94 C95 1.411(6)
C94 H94 1.0000
C95 C96 1.463(6)
C95 H95 1.0000
C96 C97 1.398(6)
C96 C101 1.406(5)
C97 C98 1.377(6)
C97 H97 0.9500
C98 C99 1.379(6)
C98 H98 0.9500
C99 C100 1.376(6)
C99 H99 0.9500
C100 C101 1.381(6)
C100 H100 0.9500
C102 C103 1.530(6)
C102 C106 1.550(6)
C102 H102 1.0000
C103 C104 1.534(7)
C103 H10A 0.9900
C103 H10B 0.9900
C104 C105 1.537(6)
C104 H10C 0.9900
C104 H10D 0.9900
C105 H10E 0.9900
C105 H10F 0.9900
C106 C113 1.524(6)
C106 C107 1.537(6)
C107 C112 1.376(6)
C107 C108 1.384(6)
C108 C109 1.385(6)
C108 H108 0.9500
C109 C110 1.371(7)
C109 H109 0.9500
C110 C111 1.373(8)
C110 H110 0.9500
C111 C112 1.386(6)
C111 H111 0.9500
C112 H112 0.9500
C113 C114 1.378(6)
C113 C118 1.397(6)
C114 C115 1.403(7)
C114 H114 0.9500
C115 C116 1.368(8)
C115 H115 0.9500
C116 C117 1.385(7)
C116 H116 0.9500
C117 C118 1.388(6)
C117 H117 0.9500
C118 H118 0.9500
C119 C124 1.387(5)
C119 C120 1.397(6)
C120 C121 1.385(6)
C120 H120 0.9500
C121 C122 1.400(6)
C121 H121 0.9500
C122 C123 1.368(7)
C122 H122 0.9500
C123 C124 1.404(6)
C123 H123 0.9500
C124 C125 1.480(6)
C125 C126 1.396(6)
C125 H125 1.0000
C126 C127 1.473(6)
C126 H126 1.0000
C127 C132 1.400(6)
C127 C128 1.406(6)
C128 C129 1.372(7)
C128 H128 0.9500
C129 C130 1.393(8)
C129 H129 0.9500
C130 C131 1.376(7)
C130 H130 0.9500
C131 C132 1.387(6)
C131 H131 0.9500
Ni3 C196 2.064(4)
Ni3 C165 2.066(3)
Ni3 C164 2.096(4)
Ni3 C195 2.102(4)
Ni3 P5 2.1322(12)
Ni3 P6 2.1346(11)
P5 O5 1.625(3)
P5 N9 1.641(3)
P5 N10 1.753(3)
P6 O6 1.628(3)
P6 N11 1.650(4)
P6 N12 1.736(4)
O5 C145 1.458(5)
O6 C176 1.465(5)
N9 C144 1.442(6)
N9 C141 1.460(5)
N10 C171 1.436(5)
N10 C158 1.437(5)
N11 C175 1.455(6)
N11 C172 1.466(6)
N12 C189 1.451(6)
N12 C202 1.456(5)
C141 C142 1.516(6)
C141 C145 1.585(5)
C141 H141 1.0000
C142 C143 1.533(6)
C142 H14A 0.9900
C142 H14B 0.9900
C143 C144 1.516(6)
C143 H14C 0.9900
C143 H14D 0.9900
C144 H14E 0.9900
C144 H14F 0.9900
C145 C152 1.519(6)
C145 C146 1.537(6)
C146 C151 1.368(6)
C146 C147 1.388(6)
C147 C148 1.386(7)
C147 H147 0.9500
C148 C149 1.362(8)
C148 H148 0.9500
C149 C150 1.391(8)
C149 H149 0.9500
C150 C151 1.377(7)
C150 H150 0.9500
C151 H151 0.9500
C152 C153 1.385(6)
C152 C157 1.392(6)
C153 C154 1.391(6)
C153 H153 0.9500
C154 C155 1.373(8)
C154 H154 0.9500
C155 C156 1.392(8)
C155 H155 0.9500
C156 C157 1.388(7)
C156 H156 0.9500
C157 H157 0.9500
C158 C159 1.389(6)
C158 C163 1.403(6)
C159 C160 1.390(6)
C159 H159 0.9500
C160 C161 1.384(7)
C160 H160 0.9500
C161 C162 1.377(6)
C161 H161 0.9500
C162 C163 1.399(6)
C162 H162 0.9500
C163 C164 1.463(5)
C164 C165 1.419(5)
C164 H164 1.0000
C165 C166 1.430(6)
C165 H165 1.0000
C166 C171 1.407(6)
C166 C167 1.416(6)
C167 C168 1.367(7)
C167 H167 0.9500
C168 C169 1.392(8)
C168 H168 0.9500
C169 C170 1.378(7)
C169 H169 0.9500
C170 C171 1.399(6)
C170 H170 0.9500
C172 C173 1.532(7)
C172 C176 1.577(7)
C172 H172 1.0000
C173 C174 1.527(9)
C173 H17A 0.9900
C173 H17B 0.9900
C174 C175 1.516(7)
C174 H17C 0.9900
C174 H17D 0.9900
C175 H17E 0.9900
C175 H17F 0.9900
C176 C183 1.508(7)
C176 C177 1.525(6)
C177 C182 1.392(6)
C177 C178 1.397(6)
C178 C179 1.379(7)
C178 H178 0.9500
C179 C180 1.388(7)
C179 H179 0.9500
C180 C181 1.367(8)
C180 H180 0.9500
C181 C182 1.385(7)
C181 H181 0.9500
C182 H182 0.9500
C183 C188 1.374(7)
C183 C184 1.400(7)
C184 C185 1.381(7)
C184 H184 0.9500
C185 C186 1.367(9)
C185 H185 0.9500
C186 C187 1.399(9)
C186 H186 0.9500
C187 C188 1.383(8)
C187 H187 0.9500
C188 H188 0.9500
C189 C190 1.380(6)
C189 C194 1.405(6)
C190 C191 1.373(8)
C190 H190 0.9500
C191 C192 1.393(9)
C191 H191 0.9500
C192 C193 1.370(8)
C192 H192 0.9500
C193 C194 1.405(7)
C193 H193 0.9500
C194 C195 1.469(6)
C195 C196 1.409(6)
C195 H195 1.0000
C196 C197 1.457(6)
C196 H196 1.0000
C197 C202 1.400(6)
C197 C198 1.406(6)
C198 C199 1.391(7)
C198 H198 0.9500
C199 C200 1.376(7)
C199 H199 0.9500
C200 C201 1.383(7)
C200 H200 0.9500
C201 C202 1.384(6)
C201 H201 0.9500
N13A C63A 1.123(16)
C63A C64A 1.385(18)
C64A H64A 0.9800
C64A H64B 0.9800
C64A H64C 0.9800
N13B C63B 1.123(16)
C63B C64B 1.385(17)
C64B H64D 0.9800
C64B H64E 0.9800
C64B H64F 0.9800
N14 C65 1.151(17)
C65 C66 1.430(18)
C66 H66A 0.9800
C66 H66B 0.9800
C66 H66C 0.9800
N15 C67 1.125(11)
C67 C68 1.426(13)
C68 H68A 0.9800
C68 H68B 0.9800
C68 H68C 0.9800
N16A C69A 1.134(14)
C69A C70A 1.48(2)
C70A H70A 0.9800
C70A H70B 0.9800
C70A H70C 0.9800
N16B C69B 1.136(15)
C69B C70B 1.48(2)
C70B H70D 0.9800
C70B H70E 0.9800
C70B H70F 0.9800

loop_
_geom_torsion_atom_site_label_1
_geom_torsion_atom_site_label_2
_geom_torsion_atom_site_label_3
_geom_torsion_atom_site_label_4
_geom_torsion
C24 Ni1 P1 O1 -105.83(18)
C56 Ni1 P1 O1 103.92(18)
C55 Ni1 P1 O1 116.0(2)
C25 Ni1 P1 O1 -145.29(18)
P2 Ni1 P1 O1 1.41(15)
C24 Ni1 P1 N1 123.0(2)
C56 Ni1 P1 N1 -27.2(2)
C55 Ni1 P1 N1 -15.1(3)
C25 Ni1 P1 N1 83.6(2)
P2 Ni1 P1 N1 -129.72(17)
C24 Ni1 P1 N2 8.07(17)
C56 Ni1 P1 N2 -142.19(17)
C55 Ni1 P1 N2 -130.1(2)
C25 Ni1 P1 N2 -31.40(17)
P2 Ni1 P1 N2 115.30(13)
C24 Ni1 P2 O2 109.58(18)
C56 Ni1 P2 O2 -103.07(18)
C55 Ni1 P2 O2 -142.57(17)
C25 Ni1 P2 O2 119.6(2)
P1 Ni1 P2 O2 7.10(14)
C24 Ni1 P2 N3 -18.4(2)
C56 Ni1 P2 N3 128.9(2)
C55 Ni1 P2 N3 89.4(2)
C25 Ni1 P2 N3 -8.4(3)
P1 Ni1 P2 N3 -120.89(17)
C24 Ni1 P2 N4 -137.26(17)
C56 Ni1 P2 N4 10.10(17)
C55 Ni1 P2 N4 -29.40(16)
C25 Ni1 P2 N4 -127.2(2)
P1 Ni1 P2 N4 120.27(12)
N1 P1 O1 C5 -9.8(3)
N2 P1 O1 C5 89.3(3)
Ni1 P1 O1 C5 -154.4(2)
N3 P2 O2 C36 -19.3(3)
N4 P2 O2 C36 81.7(3)
Ni1 P2 O2 C36 -160.9(2)
O1 P1 N1 C4 -117.4(4)
N2 P1 N1 C4 140.6(4)
Ni1 P1 N1 C4 22.3(5)
O1 P1 N1 C1 27.8(3)
N2 P1 N1 C1 -74.1(3)
Ni1 P1 N1 C1 167.6(2)
O1 P1 N2 C31 -159.1(3)
N1 P1 N2 C31 -61.9(3)
Ni1 P1 N2 C31 73.6(3)
O1 P1 N2 C18 72.7(3)
N1 P1 N2 C18 169.8(3)
Ni1 P1 N2 C18 -54.7(3)
O2 P2 N3 C35 -153.8(6)
N4 P2 N3 C35 106.4(6)
Ni1 P2 N3 C35 -15.6(6)
O2 P2 N3 C32 31.4(3)
N4 P2 N3 C32 -68.4(3)
Ni1 P2 N3 C32 169.6(2)
O2 P2 N4 C49 -159.4(3)
N3 P2 N4 C49 -63.5(3)
Ni1 P2 N4 C49 72.2(3)
O2 P2 N4 C62 74.0(3)
N3 P2 N4 C62 169.9(3)
Ni1 P2 N4 C62 -54.4(3)
C4 N1 C1 C2 -11.7(5)
P1 N1 C1 C2 -162.8(3)
C4 N1 C1 C5 115.3(4)
P1 N1 C1 C5 -35.8(4)
N1 C1 C2 C3 27.3(5)
C5 C1 C2 C3 -89.7(5)
C1 C2 C3 C4 -32.5(5)
C1 N1 C4 C3 -8.4(6)
P1 N1 C4 C3 135.4(4)
C2 C3 C4 N1 25.2(6)
P1 O1 C5 C12 -131.2(3)
P1 O1 C5 C6 110.7(3)
P1 O1 C5 C1 -9.6(4)
N1 C1 C5 O1 28.0(4)
C2 C1 C5 O1 143.9(4)
N1 C1 C5 C12 145.1(3)
C2 C1 C5 C12 -99.1(5)
N1 C1 C5 C6 -89.3(4)
C2 C1 C5 C6 26.5(6)
O1 C5 C6 C11 160.8(4)
C12 C5 C6 C11 44.2(5)
C1 C5 C6 C11 -83.9(5)
O1 C5 C6 C7 -18.8(5)
C12 C5 C6 C7 -135.4(4)
C1 C5 C6 C7 96.5(5)
C11 C6 C7 C8 1.4(7)
C5 C6 C7 C8 -178.9(4)
C6 C7 C8 C9 -0.2(8)
C7 C8 C9 C10 0.2(8)
C8 C9 C10 C11 -1.3(8)
C7 C6 C11 C10 -2.5(7)
C5 C6 C11 C10 177.8(4)
C9 C10 C11 C6 2.6(8)
O1 C5 C12 C17 -40.4(5)
C6 C5 C12 C17 76.8(5)
C1 C5 C12 C17 -156.0(4)
O1 C5 C12 C13 144.3(4)
C6 C5 C12 C13 -98.6(5)
C1 C5 C12 C13 28.7(6)
C17 C12 C13 C14 0.2(7)
C5 C12 C13 C14 175.5(4)
C12 C13 C14 C15 1.2(8)
C13 C14 C15 C16 -1.8(8)
C14 C15 C16 C17 0.9(7)
C13 C12 C17 C16 -1.1(6)
C5 C12 C17 C16 -176.6(4)
C15 C16 C17 C12 0.5(7)
C31 N2 C18 C19 113.7(4)
P1 N2 C18 C19 -119.3(4)
C31 N2 C18 C23 -64.4(5)
P1 N2 C18 C23 62.5(4)
C23 C18 C19 C20 1.6(7)
N2 C18 C19 C20 -176.5(4)
C18 C19 C20 C21 -0.3(7)
C19 C20 C21 C22 -0.7(7)
C20 C21 C22 C23 0.4(7)
C19 C18 C23 C22 -1.8(6)
N2 C18 C23 C22 176.2(4)
C19 C18 C23 C24 178.3(4)
N2 C18 C23 C24 -3.6(6)
C21 C22 C23 C18 0.8(6)
C21 C22 C23 C24 -179.4(4)
C18 C23 C24 C25 36.3(6)
C22 C23 C24 C25 -143.6(4)
C18 C23 C24 Ni1 -46.9(5)
C22 C23 C24 Ni1 133.3(3)
C56 Ni1 C24 C25 48.5(4)
C55 Ni1 C24 C25 74.2(3)
P2 Ni1 C24 C25 170.7(2)
P1 Ni1 C24 C25 -83.1(2)
C56 Ni1 C24 C23 167.7(3)
C55 Ni1 C24 C23 -166.6(3)
C25 Ni1 C24 C23 119.2(4)
P2 Ni1 C24 C23 -70.1(3)
P1 Ni1 C24 C23 36.1(3)
C23 C24 C25 C26 4.0(6)
Ni1 C24 C25 C26 111.6(4)
C23 C24 C25 Ni1 -107.6(4)
C56 Ni1 C25 C24 -149.9(2)
C55 Ni1 C25 C24 -112.7(3)
P2 Ni1 C25 C24 -15.3(4)
P1 Ni1 C25 C24 100.7(2)
C24 Ni1 C25 C26 -118.9(5)
C56 Ni1 C25 C26 91.1(4)
C55 Ni1 C25 C26 128.4(4)
P2 Ni1 C25 C26 -134.2(3)
P1 Ni1 C25 C26 -18.3(3)
C24 C25 C26 C31 -36.6(7)
Ni1 C25 C26 C31 46.8(6)
C24 C25 C26 C27 142.0(4)
Ni1 C25 C26 C27 -134.6(4)
C31 C26 C27 C28 0.3(7)
C25 C26 C27 C28 -178.4(5)
C26 C27 C28 C29 -0.4(9)
C27 C28 C29 C30 0.0(9)
C28 C29 C30 C31 0.6(9)
C27 C26 C31 C30 0.3(7)
C25 C26 C31 C30 178.9(4)
C27 C26 C31 N2 174.4(4)
C25 C26 C31 N2 -7.1(7)
C29 C30 C31 C26 -0.8(8)
C29 C30 C31 N2 -174.9(5)
C18 N2 C31 C26 71.6(5)
P1 N2 C31 C26 -58.3(5)
C18 N2 C31 C30 -114.2(5)
P1 N2 C31 C30 115.8(4)
C35 N3 C32 C33 22.6(5)
P2 N3 C32 C33 -161.2(3)
C35 N3 C32 C36 150.9(4)
P2 N3 C32 C36 -32.9(4)
N3 C32 C33 C34 -34.6(4)
C36 C32 C33 C34 -152.1(4)
C32 C33 C34 C35 35.3(5)
C32 N3 C35 C34 -0.4(6)
P2 N3 C35 C34 -175.1(4)
C33 C34 C35 N3 -22.1(6)
P2 O2 C36 C43 -117.2(3)
P2 O2 C36 C37 122.4(3)
P2 O2 C36 C32 2.3(4)
N3 C32 C36 O2 18.6(4)
C33 C32 C36 O2 134.8(4)
N3 C32 C36 C43 135.1(3)
C33 C32 C36 C43 -108.7(4)
N3 C32 C36 C37 -96.0(4)
C33 C32 C36 C37 20.2(5)
O2 C36 C37 C38 -45.7(5)
C43 C36 C37 C38 -162.6(4)
C32 C36 C37 C38 68.9(5)
O2 C36 C37 C42 135.0(4)
C43 C36 C37 C42 18.2(5)
C32 C36 C37 C42 -110.3(4)
C42 C37 C38 C39 0.8(6)
C36 C37 C38 C39 -178.5(4)
C37 C38 C39 C40 -0.4(7)
C38 C39 C40 C41 -0.5(7)
C39 C40 C41 C42 1.2(8)
C40 C41 C42 C37 -0.8(7)
C38 C37 C42 C41 -0.2(6)
C36 C37 C42 C41 179.1(4)
O2 C36 C43 C48 145.2(4)
C37 C36 C43 C48 -99.2(4)
C32 C36 C43 C48 30.0(5)
O2 C36 C43 C44 -34.6(5)
C37 C36 C43 C44 81.0(5)
C32 C36 C43 C44 -149.8(4)
C48 C43 C44 C45 -2.8(7)
C36 C43 C44 C45 177.0(4)
C43 C44 C45 C46 0.3(7)
C44 C45 C46 C47 2.0(8)
C45 C46 C47 C48 -1.7(8)
C44 C43 C48 C47 3.1(7)
C36 C43 C48 C47 -176.7(4)
C46 C47 C48 C43 -0.9(7)
C62 N4 C49 C50 -112.5(4)
P2 N4 C49 C50 119.2(4)
C62 N4 C49 C54 70.0(5)
P2 N4 C49 C54 -58.3(4)
C54 C49 C50 C51 1.4(7)
N4 C49 C50 C51 -176.0(4)
C49 C50 C51 C52 0.7(7)
C50 C51 C52 C53 -1.9(7)
C51 C52 C53 C54 1.2(7)
C50 C49 C54 C53 -2.2(6)
N4 C49 C54 C53 175.3(4)
C50 C49 C54 C55 177.8(4)
N4 C49 C54 C55 -4.7(6)
C52 C53 C54 C49 0.9(6)
C52 C53 C54 C55 -179.1(4)
C49 C54 C55 C56 -38.6(6)
C53 C54 C55 C56 141.4(4)
C49 C54 C55 Ni1 46.5(5)
C53 C54 C55 Ni1 -133.5(3)
C24 Ni1 C55 C56 -154.6(2)
C25 Ni1 C55 C56 -116.6(3)
P2 Ni1 C55 C56 99.5(2)
P1 Ni1 C55 C56 -18.2(4)
C24 Ni1 C55 C54 85.7(3)
C56 Ni1 C55 C54 -119.7(4)
C25 Ni1 C55 C54 123.7(3)
P2 Ni1 C55 C54 -20.2(3)
P1 Ni1 C55 C54 -137.9(3)
C54 C55 C56 C57 5.6(6)
Ni1 C55 C56 C57 -107.4(4)
C54 C55 C56 Ni1 113.0(4)
C24 Ni1 C56 C55 40.5(4)
C25 Ni1 C56 C55 70.9(3)
P2 Ni1 C56 C55 -83.9(2)
P1 Ni1 C56 C55 169.5(2)
C24 Ni1 C56 C57 159.4(3)
C55 Ni1 C56 C57 119.0(4)
C25 Ni1 C56 C57 -170.1(3)
P2 Ni1 C56 C57 35.1(3)
P1 Ni1 C56 C57 -71.5(3)
C55 C56 C57 C58 -145.1(4)
Ni1 C56 C57 C58 132.3(4)
C55 C56 C57 C62 32.6(6)
Ni1 C56 C57 C62 -49.9(5)
C62 C57 C58 C59 -1.4(7)
C56 C57 C58 C59 176.5(4)
C57 C58 C59 C60 0.3(8)
C58 C59 C60 C61 0.7(8)
C59 C60 C61 C62 -0.7(7)
C60 C61 C62 C57 -0.4(7)
C60 C61 C62 N4 -178.4(4)
C58 C57 C62 C61 1.4(6)
C56 C57 C62 C61 -176.4(4)
C58 C57 C62 N4 179.3(4)
C56 C57 C62 N4 1.5(6)
C49 N4 C62 C61 110.0(4)
P2 N4 C62 C61 -124.3(4)
C49 N4 C62 C57 -67.9(5)
P2 N4 C62 C57 57.7(5)
C125 Ni2 P3 O3 108.51(17)
C95 Ni2 P3 O3 -97.00(17)
C94 Ni2 P3 O3 -136.64(17)
C126 Ni2 P3 O3 124.6(2)
P4 Ni2 P3 O3 7.66(14)
C125 Ni2 P3 N5 -18.1(2)
C95 Ni2 P3 N5 136.4(2)
C94 Ni2 P3 N5 96.8(2)
C126 Ni2 P3 N5 -2.0(3)
P4 Ni2 P3 N5 -118.92(17)
C125 Ni2 P3 N6 -139.03(16)
C95 Ni2 P3 N6 15.46(17)
C94 Ni2 P3 N6 -24.19(16)
C126 Ni2 P3 N6 -123.0(2)
P4 Ni2 P3 N6 120.12(12)
C125 Ni2 P4 O4 -96.95(17)
C95 Ni2 P4 O4 107.95(17)
C94 Ni2 P4 O4 124.8(2)
C126 Ni2 P4 O4 -136.25(17)
P3 Ni2 P4 O4 7.26(13)
C125 Ni2 P4 N7 136.0(2)
C95 Ni2 P4 N7 -19.1(2)
C94 Ni2 P4 N7 -2.3(3)
C126 Ni2 P4 N7 96.7(2)
P3 Ni2 P4 N7 -119.82(17)
C125 Ni2 P4 N8 15.95(17)
C95 Ni2 P4 N8 -139.15(17)
C94 Ni2 P4 N8 -122.3(2)
C126 Ni2 P4 N8 -23.35(17)
P3 Ni2 P4 N8 120.16(12)
N5 P3 O3 C75 -20.2(3)
N6 P3 O3 C75 82.2(3)
Ni2 P3 O3 C75 -161.6(2)
N7 P4 O4 C106 -20.2(3)
N8 P4 O4 C106 81.8(3)
Ni2 P4 O4 C106 -161.9(2)
O3 P3 N5 C74 -162.8(4)
N6 P3 N5 C74 97.1(4)
Ni2 P3 N5 C74 -25.8(5)
O3 P3 N5 C71 34.3(3)
N6 P3 N5 C71 -65.8(3)
Ni2 P3 N5 C71 171.3(2)
O3 P3 N6 C101 67.3(3)
N5 P3 N6 C101 162.5(3)
Ni2 P3 N6 C101 -60.2(3)
O3 P3 N6 C88 -164.4(3)
N5 P3 N6 C88 -69.2(3)
Ni2 P3 N6 C88 68.1(3)
O4 P4 N7 C105 -161.2(5)
N8 P4 N7 C105 98.3(5)
Ni2 P4 N7 C105 -23.9(5)
O4 P4 N7 C102 33.6(3)
N8 P4 N7 C102 -66.9(3)
Ni2 P4 N7 C102 171.0(2)
O4 P4 N8 C132 -164.1(3)
N7 P4 N8 C132 -68.6(3)
Ni2 P4 N8 C132 68.2(3)
O4 P4 N8 C119 67.2(3)
N7 P4 N8 C119 162.7(3)
Ni2 P4 N8 C119 -60.4(3)
C74 N5 C71 C72 28.0(4)
P3 N5 C71 C72 -164.7(3)
C74 N5 C71 C75 155.9(3)
P3 N5 C71 C75 -36.8(4)
N5 C71 C72 C73 -38.9(4)
C75 C71 C72 C73 -154.1(4)
C71 C72 C73 C74 37.1(4)
C71 N5 C74 C73 -4.9(5)
P3 N5 C74 C73 -167.5(3)
C72 C73 C74 N5 -20.4(4)
P3 O3 C75 C82 -119.8(3)
P3 O3 C75 C76 121.4(3)
P3 O3 C75 C71 1.1(4)
N5 C71 C75 O3 21.6(4)
C72 C71 C75 O3 135.6(4)
N5 C71 C75 C82 138.3(3)
C72 C71 C75 C82 -107.7(4)
N5 C71 C75 C76 -93.8(4)
C72 C71 C75 C76 20.2(5)
O3 C75 C76 C77 -40.5(5)
C82 C75 C76 C77 -156.3(4)
C71 C75 C76 C77 74.9(5)
O3 C75 C76 C81 142.3(4)
C82 C75 C76 C81 26.5(5)
C71 C75 C76 C81 -102.3(5)
C81 C76 C77 C78 -0.3(7)
C75 C76 C77 C78 -177.6(4)
C76 C77 C78 C79 -1.5(8)
C77 C78 C79 C80 1.9(8)
C78 C79 C80 C81 -0.4(8)
C79 C80 C81 C76 -1.5(8)
C77 C76 C81 C80 1.8(7)
C75 C76 C81 C80 179.0(4)
O3 C75 C82 C83 -41.1(5)
C76 C75 C82 C83 74.0(5)
C71 C75 C82 C83 -157.2(4)
O3 C75 C82 C87 141.0(4)
C76 C75 C82 C87 -103.9(5)
C71 C75 C82 C87 24.8(6)
C87 C82 C83 C84 -2.2(7)
C75 C82 C83 C84 179.8(4)
C82 C83 C84 C85 1.4(7)
C83 C84 C85 C86 -0.5(8)
C84 C85 C86 C87 0.4(9)
C83 C82 C87 C86 2.1(7)
C75 C82 C87 C86 -179.9(4)
C85 C86 C87 C82 -1.3(8)
C101 N6 C88 C93 66.7(5)
P3 N6 C88 C93 -61.1(4)
C101 N6 C88 C89 -117.1(4)
P3 N6 C88 C89 115.1(4)
C93 C88 C89 C90 -0.1(6)
N6 C88 C89 C90 -176.3(4)
C88 C89 C90 C91 0.2(7)
C89 C90 C91 C92 0.1(7)
C90 C91 C92 C93 -0.5(7)
C89 C88 C93 C92 -0.3(6)
N6 C88 C93 C92 175.8(4)
C89 C88 C93 C94 -179.7(4)
N6 C88 C93 C94 -3.6(6)
C91 C92 C93 C88 0.6(6)
C91 C92 C93 C94 -179.9(4)
C88 C93 C94 C95 -34.3(6)
C92 C93 C94 C95 146.3(4)
C88 C93 C94 Ni2 49.3(5)
C92 C93 C94 Ni2 -130.1(4)
C125 Ni2 C94 C95 -160.5(2)
C126 Ni2 C94 C95 -126.3(3)
P4 Ni2 C94 C95 -26.5(3)
P3 Ni2 C94 C95 94.9(2)
C125 Ni2 C94 C93 78.8(3)
C95 Ni2 C94 C93 -120.8(4)
C126 Ni2 C94 C93 113.0(3)
P4 Ni2 C94 C93 -147.2(2)
P3 Ni2 C94 C93 -25.9(3)
C93 C94 C95 C96 2.0(6)
Ni2 C94 C95 C96 -106.9(4)
C93 C94 C95 Ni2 108.9(4)
C125 Ni2 C95 C94 36.3(4)
C126 Ni2 C95 C94 61.9(3)
P4 Ni2 C95 C94 162.6(2)
P3 Ni2 C95 C94 -89.2(2)
C125 Ni2 C95 C96 157.9(3)
C94 Ni2 C95 C96 121.5(4)
C126 Ni2 C95 C96 -176.6(3)
P4 Ni2 C95 C96 -75.9(3)
P3 Ni2 C95 C96 32.3(3)
C94 C95 C96 C97 -147.7(4)
Ni2 C95 C96 C97 129.3(3)
C94 C95 C96 C101 31.4(6)
Ni2 C95 C96 C101 -51.6(5)
C101 C96 C97 C98 0.3(6)
C95 C96 C97 C98 179.5(4)
C96 C97 C98 C99 -0.1(7)
C97 C98 C99 C100 0.5(7)
C98 C99 C100 C101 -1.0(7)
C99 C100 C101 C96 1.2(6)
C99 C100 C101 N6 176.9(4)
C97 C96 C101 C100 -0.8(6)
C95 C96 C101 C100 -179.9(4)
C97 C96 C101 N6 -176.4(4)
C95 C96 C101 N6 4.5(6)
C88 N6 C101 C100 117.5(4)
P3 N6 C101 C100 -116.8(3)
C88 N6 C101 C96 -66.8(5)
P3 N6 C101 C96 58.9(4)
C105 N7 C102 C103 27.6(5)
P4 N7 C102 C103 -163.4(3)
C105 N7 C102 C106 155.2(3)
P4 N7 C102 C106 -35.8(4)
N7 C102 C103 C104 -38.2(4)
C106 C102 C103 C104 -154.2(4)
C102 C103 C104 C105 36.8(4)
C102 N7 C105 C104 -4.5(5)
P4 N7 C105 C104 -169.4(4)
C103 C104 C105 N7 -20.7(5)
P4 O4 C106 C113 -119.7(3)
P4 O4 C106 C107 121.9(3)
P4 O4 C106 C102 1.8(4)
N7 C102 C106 O4 20.6(4)
C103 C102 C106 O4 135.3(4)
N7 C102 C106 C113 137.6(3)
C103 C102 C106 C113 -107.7(4)
N7 C102 C106 C107 -94.4(4)
C103 C102 C106 C107 20.3(5)
O4 C106 C107 C112 141.6(4)
C113 C106 C107 C112 26.0(5)
C102 C106 C107 C112 -103.2(5)
O4 C106 C107 C108 -40.1(5)
C113 C106 C107 C108 -155.6(4)
C102 C106 C107 C108 75.1(5)
C112 C107 C108 C109 0.6(7)
C106 C107 C108 C109 -177.8(4)
C107 C108 C109 C110 -1.1(8)
C108 C109 C110 C111 0.6(8)
C109 C110 C111 C112 0.5(8)
C108 C107 C112 C111 0.4(7)
C106 C107 C112 C111 178.8(4)
C110 C111 C112 C107 -1.0(8)
O4 C106 C113 C114 141.2(4)
C107 C106 C113 C114 -104.2(4)
C102 C106 C113 C114 24.8(5)
O4 C106 C113 C118 -39.8(5)
C107 C106 C113 C118 74.8(5)
C102 C106 C113 C118 -156.2(4)
C118 C113 C114 C115 2.7(7)
C106 C113 C114 C115 -178.3(4)
C113 C114 C115 C116 -2.1(8)
C114 C115 C116 C117 0.8(8)
C115 C116 C117 C118 -0.2(8)
C116 C117 C118 C113 0.9(7)
C114 C113 C118 C117 -2.1(7)
C106 C113 C118 C117 178.9(4)
C132 N8 C119 C124 -67.1(5)
P4 N8 C119 C124 59.4(4)
C132 N8 C119 C120 116.5(4)
P4 N8 C119 C120 -117.1(3)
C124 C119 C120 C121 0.1(6)
N8 C119 C120 C121 176.6(4)
C119 C120 C121 C122 -0.9(7)
C120 C121 C122 C123 0.9(7)
C121 C122 C123 C124 -0.2(7)
C120 C119 C124 C123 0.7(6)
N8 C119 C124 C123 -175.6(4)
C120 C119 C124 C125 180.0(4)
N8 C119 C124 C125 3.7(6)
C122 C123 C124 C119 -0.6(6)
C122 C123 C124 C125 -180.0(4)
C119 C124 C125 C126 32.6(6)
C123 C124 C125 C126 -148.1(4)
C119 C124 C125 Ni2 -50.7(5)
C123 C124 C125 Ni2 128.6(3)
C95 Ni2 C125 C126 38.6(4)
C94 Ni2 C125 C126 62.9(3)
P4 Ni2 C125 C126 -88.8(2)
P3 Ni2 C125 C126 163.0(2)
C95 Ni2 C125 C124 158.9(3)
C94 Ni2 C125 C124 -176.9(3)
C126 Ni2 C125 C124 120.3(4)
P4 Ni2 C125 C124 31.5(3)
P3 Ni2 C125 C124 -76.7(3)
C124 C125 C126 C127 0.3(6)
Ni2 C125 C126 C127 107.7(4)
C124 C125 C126 Ni2 -107.4(4)
C95 Ni2 C126 C125 -159.2(2)
C94 Ni2 C126 C125 -125.1(2)
P4 Ni2 C126 C125 95.4(2)
P3 Ni2 C126 C125 -25.5(3)
C125 Ni2 C126 C127 -122.0(4)
C95 Ni2 C126 C127 78.7(3)
C94 Ni2 C126 C127 112.9(3)
P4 Ni2 C126 C127 -26.7(3)
P3 Ni2 C126 C127 -147.5(2)
C125 C126 C127 C132 -32.7(6)
Ni2 C126 C127 C132 50.5(5)
C125 C126 C127 C128 146.6(4)
Ni2 C126 C127 C128 -130.2(3)
C132 C127 C128 C129 1.0(6)
C126 C127 C128 C129 -178.4(4)
C127 C128 C129 C130 -1.1(7)
C128 C129 C130 C131 0.2(7)
C129 C130 C131 C132 0.8(7)
C130 C131 C132 C127 -0.9(6)
C130 C131 C132 N8 -176.9(4)
C128 C127 C132 C131 0.0(6)
C126 C127 C132 C131 179.4(4)
C128 C127 C132 N8 176.0(4)
C126 C127 C132 N8 -4.7(6)
C119 N8 C132 C131 -117.1(4)
P4 N8 C132 C131 115.0(3)
C119 N8 C132 C127 66.9(5)
P4 N8 C132 C127 -61.0(4)
C196 Ni3 P5 O5 106.13(18)
C165 Ni3 P5 O5 -104.76(17)
C164 Ni3 P5 O5 -144.38(18)
C195 Ni3 P5 O5 115.5(2)
P6 Ni3 P5 O5 4.39(14)
C196 Ni3 P5 N9 -20.4(2)
C165 Ni3 P5 N9 128.70(19)
C164 Ni3 P5 N9 89.1(2)
C195 Ni3 P5 N9 -11.1(3)
P6 Ni3 P5 N9 -122.15(17)
C196 Ni3 P5 N10 -140.10(17)
C165 Ni3 P5 N10 9.02(16)
C164 Ni3 P5 N10 -30.60(18)
C195 Ni3 P5 N10 -130.8(2)
P6 Ni3 P5 N10 118.17(13)
C196 Ni3 P6 O6 -110.24(19)
C165 Ni3 P6 O6 98.26(19)
C164 Ni3 P6 O6 110.8(3)
C195 Ni3 P6 O6 -149.30(19)
P5 Ni3 P6 O6 -3.08(16)
C196 Ni3 P6 N11 120.6(2)
C165 Ni3 P6 N11 -30.9(2)
C164 Ni3 P6 N11 -18.4(3)
C195 Ni3 P6 N11 81.5(2)
P5 Ni3 P6 N11 -132.25(19)
C196 Ni3 P6 N12 4.61(18)
C165 Ni3 P6 N12 -146.89(17)
C164 Ni3 P6 N12 -134.4(2)
C195 Ni3 P6 N12 -34.45(18)
P5 Ni3 P6 N12 111.77(14)
N9 P5 O5 C145 -19.6(3)
N10 P5 O5 C145 82.2(3)
Ni3 P5 O5 C145 -160.0(2)
N11 P6 O6 C176 -12.8(3)
N12 P6 O6 C176 86.7(3)
Ni3 P6 O6 C176 -155.0(2)
O5 P5 N9 C144 -154.3(5)
N10 P5 N9 C144 105.3(5)
Ni3 P5 N9 C144 -17.2(6)
O5 P5 N9 C141 31.7(3)
N10 P5 N9 C141 -68.8(3)
Ni3 P5 N9 C141 168.8(2)
O5 P5 N10 C171 74.8(3)
N9 P5 N10 C171 170.8(3)
Ni3 P5 N10 C171 -53.6(3)
O5 P5 N10 C158 -158.4(3)
N9 P5 N10 C158 -62.4(3)
Ni3 P5 N10 C158 73.2(3)
O6 P6 N11 C175 -125.5(4)
N12 P6 N11 C175 133.2(4)
Ni3 P6 N11 C175 13.4(5)
O6 P6 N11 C172 25.8(3)
N12 P6 N11 C172 -75.4(3)
Ni3 P6 N11 C172 164.7(3)
O6 P6 N12 C189 -156.0(3)
N11 P6 N12 C189 -59.2(3)
Ni3 P6 N12 C189 75.2(3)
O6 P6 N12 C202 78.2(3)
N11 P6 N12 C202 175.0(3)
Ni3 P6 N12 C202 -50.6(3)
C144 N9 C141 C142 23.8(5)
P5 N9 C141 C142 -160.6(3)
C144 N9 C141 C145 151.7(4)
P5 N9 C141 C145 -32.7(4)
N9 C141 C142 C143 -35.1(4)
C145 C141 C142 C143 -151.6(4)
C141 C142 C143 C144 35.2(5)
C141 N9 C144 C143 -1.4(6)
P5 N9 C144 C143 -175.4(4)
C142 C143 C144 N9 -21.5(6)
P5 O5 C145 C152 123.8(3)
P5 O5 C145 C146 -115.7(3)
P5 O5 C145 C141 2.8(4)
N9 C141 C145 O5 18.1(4)
C142 C141 C145 O5 134.1(4)
N9 C141 C145 C152 -98.2(4)
C142 C141 C145 C152 17.9(5)
N9 C141 C145 C146 133.8(3)
C142 C141 C145 C146 -110.1(4)
O5 C145 C146 C151 -34.0(5)
C152 C145 C146 C151 82.5(5)
C141 C145 C146 C151 -149.1(4)
O5 C145 C146 C147 146.0(4)
C152 C145 C146 C147 -97.5(5)
C141 C145 C146 C147 30.9(5)
C151 C146 C147 C148 2.5(7)
C145 C146 C147 C148 -177.5(4)
C146 C147 C148 C149 -0.4(8)
C147 C148 C149 C150 -1.9(8)
C148 C149 C150 C151 2.2(8)
C147 C146 C151 C150 -2.2(7)
C145 C146 C151 C150 177.8(4)
C149 C150 C151 C146 -0.1(8)
O5 C145 C152 C153 142.2(4)
C146 C145 C152 C153 25.4(5)
C141 C145 C152 C153 -101.9(5)
O5 C145 C152 C157 -39.3(5)
C146 C145 C152 C157 -156.1(4)
C141 C145 C152 C157 76.7(5)
C157 C152 C153 C154 0.6(7)
C145 C152 C153 C154 179.2(4)
C152 C153 C154 C155 -0.8(7)
C153 C154 C155 C156 -0.2(8)
C154 C155 C156 C157 1.3(8)
C155 C156 C157 C152 -1.4(8)
C153 C152 C157 C156 0.5(7)
C145 C152 C157 C156 -178.1(4)
C171 N10 C158 C159 -112.5(4)
P5 N10 C158 C159 119.1(4)
C171 N10 C158 C163 69.8(5)
P5 N10 C158 C163 -58.6(4)
C163 C158 C159 C160 1.4(7)
N10 C158 C159 C160 -176.3(4)
C158 C159 C160 C161 0.4(7)
C159 C160 C161 C162 -0.9(8)
C160 C161 C162 C163 -0.3(7)
C161 C162 C163 C158 2.0(6)
C161 C162 C163 C164 -178.7(4)
C159 C158 C163 C162 -2.5(6)
N10 C158 C163 C162 175.2(4)
C159 C158 C163 C164 178.2(4)
N10 C158 C163 C164 -4.1(6)
C162 C163 C164 C165 142.2(4)
C158 C163 C164 C165 -38.5(6)
C162 C163 C164 Ni3 -133.5(4)
C158 C163 C164 Ni3 45.8(5)
C196 Ni3 C164 C165 -155.5(2)
C195 Ni3 C164 C165 -117.4(2)
P5 Ni3 C164 C165 98.7(2)
P6 Ni3 C164 C165 -18.9(4)
C196 Ni3 C164 C163 86.5(4)
C165 Ni3 C164 C163 -117.9(4)
C195 Ni3 C164 C163 124.7(4)
P5 Ni3 C164 C163 -19.3(3)
P6 Ni3 C164 C163 -136.8(3)
C163 C164 C165 C166 5.0(6)
Ni3 C164 C165 C166 -109.1(4)
C163 C164 C165 Ni3 114.0(4)
C196 Ni3 C165 C164 40.6(3)
C195 Ni3 C165 C164 71.6(3)
P5 Ni3 C165 C164 -84.0(2)
P6 Ni3 C165 C164 169.0(2)
C196 Ni3 C165 C166 162.0(3)
C164 Ni3 C165 C166 121.4(4)
C195 Ni3 C165 C166 -167.0(3)
P5 Ni3 C165 C166 37.4(3)
P6 Ni3 C165 C166 -69.6(3)
C164 C165 C166 C171 33.4(6)
Ni3 C165 C166 C171 -51.5(5)
C164 C165 C166 C167 -145.4(4)
Ni3 C165 C166 C167 129.7(4)
C171 C166 C167 C168 -0.5(6)
C165 C166 C167 C168 178.4(4)
C166 C167 C168 C169 -1.6(7)
C167 C168 C169 C170 3.3(7)
C168 C169 C170 C171 -3.0(7)
C169 C170 C171 C166 0.8(6)
C169 C170 C171 N10 -178.4(4)
C167 C166 C171 C170 0.9(6)
C165 C166 C171 C170 -178.0(4)
C167 C166 C171 N10 -179.9(4)
C165 C166 C171 N10 1.3(6)
C158 N10 C171 C170 111.6(4)
P5 N10 C171 C170 -123.0(3)
C158 N10 C171 C166 -67.7(5)
P5 N10 C171 C166 57.8(4)
C175 N11 C172 C173 1.0(5)
P6 N11 C172 C173 -155.7(3)
C175 N11 C172 C176 126.7(4)
P6 N11 C172 C176 -29.9(5)
N11 C172 C173 C174 22.1(5)
C176 C172 C173 C174 -94.5(5)
C172 C173 C174 C175 -36.6(5)
C172 N11 C175 C174 -23.7(5)
P6 N11 C175 C174 127.1(4)
C173 C174 C175 N11 36.1(5)
P6 O6 C176 C183 -123.8(3)
P6 O6 C176 C177 118.0(3)
P6 O6 C176 C172 -3.0(4)
N11 C172 C176 O6 20.0(5)
C173 C172 C176 O6 134.9(4)
N11 C172 C176 C183 137.9(4)
C173 C172 C176 C183 -107.2(5)
N11 C172 C176 C177 -96.9(4)
C173 C172 C176 C177 18.0(6)
O6 C176 C177 C182 161.4(4)
C183 C176 C177 C182 44.1(6)
C172 C176 C177 C182 -82.7(6)
O6 C176 C177 C178 -20.0(6)
C183 C176 C177 C178 -137.3(5)
C172 C176 C177 C178 95.9(5)
C182 C177 C178 C179 -1.5(8)
C176 C177 C178 C179 179.9(5)
C177 C178 C179 C180 2.1(9)
C178 C179 C180 C181 -1.1(9)
C179 C180 C181 C182 -0.4(10)
C180 C181 C182 C177 0.9(9)
C178 C177 C182 C181 -0.0(8)
C176 C177 C182 C181 178.7(5)
O6 C176 C183 C188 147.6(5)
C177 C176 C183 C188 -95.8(6)
C172 C176 C183 C188 31.4(6)
O6 C176 C183 C184 -39.3(6)
C177 C176 C183 C184 77.3(5)
C172 C176 C183 C184 -155.5(4)
C188 C183 C184 C185 -2.1(7)
C176 C183 C184 C185 -175.6(5)
C183 C184 C185 C186 0.7(8)
C184 C185 C186 C187 0.5(9)
C185 C186 C187 C188 -0.1(9)
C184 C183 C188 C187 2.5(8)
C176 C183 C188 C187 175.6(5)
C186 C187 C188 C183 -1.4(9)
C202 N12 C189 C190 -108.7(4)
P6 N12 C189 C190 122.5(4)
C202 N12 C189 C194 72.5(5)
P6 N12 C189 C194 -56.3(4)
C194 C189 C190 C191 2.4(8)
N12 C189 C190 C191 -176.4(5)
C189 C190 C191 C192 1.3(9)
C190 C191 C192 C193 -1.6(9)
C191 C192 C193 C194 -1.8(9)
C190 C189 C194 C193 -5.6(7)
N12 C189 C194 C193 173.2(4)
C190 C189 C194 C195 174.2(4)
N12 C189 C194 C195 -7.0(6)
C192 C193 C194 C189 5.3(7)
C192 C193 C194 C195 -174.5(5)
C189 C194 C195 C196 -38.9(6)
C193 C194 C195 C196 140.9(5)
C189 C194 C195 Ni3 44.8(6)
C193 C194 C195 Ni3 -135.4(4)
C165 Ni3 C195 C196 -150.8(2)
C164 Ni3 C195 C196 -113.1(2)
P5 Ni3 C195 C196 -14.3(3)
P6 Ni3 C195 C196 101.0(2)
C196 Ni3 C195 C194 -116.7(5)
C165 Ni3 C195 C194 92.6(4)
C164 Ni3 C195 C194 130.2(4)
P5 Ni3 C195 C194 -130.9(3)
P6 Ni3 C195 C194 -15.7(3)
C194 C195 C196 C197 6.0(7)
Ni3 C195 C196 C197 -108.4(4)
C194 C195 C196 Ni3 114.3(4)
C165 Ni3 C196 C195 48.9(3)
C164 Ni3 C196 C195 75.0(3)
P5 Ni3 C196 C195 171.3(2)
P6 Ni3 C196 C195 -81.9(2)
C165 Ni3 C196 C197 170.2(3)
C164 Ni3 C196 C197 -163.7(3)
C195 Ni3 C196 C197 121.3(4)
P5 Ni3 C196 C197 -67.4(3)
P6 Ni3 C196 C197 39.4(3)
C195 C196 C197 C202 36.5(7)
Ni3 C196 C197 C202 -48.3(5)
C195 C196 C197 C198 -142.2(4)
Ni3 C196 C197 C198 133.0(4)
C202 C197 C198 C199 -0.2(7)
C196 C197 C198 C199 178.6(4)
C197 C198 C199 C200 1.2(7)
C198 C199 C200 C201 -0.6(7)
C199 C200 C201 C202 -1.1(7)
C200 C201 C202 C197 2.2(7)
C200 C201 C202 N12 -174.5(4)
C198 C197 C202 C201 -1.5(6)
C196 C197 C202 C201 179.8(4)
C198 C197 C202 N12 175.1(4)
C196 C197 C202 N12 -3.7(6)
C189 N12 C202 C201 111.8(4)
P6 N12 C202 C201 -123.1(4)
C189 N12 C202 C197 -64.8(5)
P6 N12 C202 C197 60.3(5)
